data_7040670
loop_
_publ_author_name
'Lee, Haeri'
'Choi, Eunkyung'
'Noh, Tae Hwan'
'Jung, Ok-Sang'

_publ_section_title
;
 Recyclable scavengers for photo-cyclopropanation via an in situ
 crystallization process.
;
_journal_issue 46
_journal_name_full 'Dalton transactions (Cambridge, England : 2003)'
_journal_page_first 18476
_journal_page_last 18483
_journal_paper_doi 10.1039/c6dt02604d
_journal_volume 45
_journal_year 2016
_chemical_formula_sum 'C111 H187.42 N36 O63.71 Pd3'
_chemical_formula_weight 3364.94
_space_group_crystal_system monoclinic
_space_group_IT_number 14
_space_group_name_Hall '-P 2ybc'
_space_group_name_H-M_alt 'P 1 21/c 1'
_symmetry_space_group_name_Hall '-P 2ybc'
_symmetry_space_group_name_H-M 'P 1 21/c 1'
_atom_sites_solution_hydrogens mixed
_audit_creation_method SHELXL-2014/7
_audit_update_record
;
2016-09-09 deposited with the CCDC.
2016-09-19 downloaded from the CCDC.
;
_cell_angle_alpha 90
_cell_angle_beta 96.1340(10)
_cell_angle_gamma 90
_cell_formula_units_Z 4
_cell_length_a 16.3485(2)
_cell_length_b 27.8059(3)
_cell_length_c 33.4695(4)
_cell_measurement_reflns_used 9916
_cell_measurement_temperature 173(2)
_cell_measurement_theta_max 22.51
_cell_measurement_theta_min 2.21
_cell_volume 15127.6(3)
_computing_cell_refinement 'Bruker APEX2'
_computing_data_collection 'Bruker APEX2'
_computing_data_reduction 'Bruker APEX2'
_computing_molecular_graphics 'Bruker SHELXTL'
_computing_publication_material 'Bruker SHELXTL'
_computing_structure_refinement 'SHELXL-2014/7 (Sheldrick, 2014)'
_computing_structure_solution 'SHELXS-97 (Sheldrick, 2008)'
_diffrn_ambient_temperature 173(2)
_diffrn_measured_fraction_theta_full 1.000
_diffrn_measured_fraction_theta_max 1.000
_diffrn_measurement_device_type 'Bruker Breeze CCD'
_diffrn_measurement_method '\f and \w scans'
_diffrn_radiation_type MoK\a
_diffrn_radiation_wavelength 0.71073
_diffrn_reflns_av_R_equivalents 0.0569
_diffrn_reflns_av_unetI/netI 0.0474
_diffrn_reflns_Laue_measured_fraction_full 1.000
_diffrn_reflns_Laue_measured_fraction_max 1.000
_diffrn_reflns_limit_h_max 20
_diffrn_reflns_limit_h_min -20
_diffrn_reflns_limit_k_max 34
_diffrn_reflns_limit_k_min -34
_diffrn_reflns_limit_l_max 41
_diffrn_reflns_limit_l_min -39
_diffrn_reflns_number 244838
_diffrn_reflns_point_group_measured_fraction_full 1.000
_diffrn_reflns_point_group_measured_fraction_max 1.000
_diffrn_reflns_theta_full 25.242
_diffrn_reflns_theta_max 26.100
_diffrn_reflns_theta_min 0.954
_exptl_absorpt_coefficient_mu 0.456
_exptl_absorpt_correction_T_max 0.902
_exptl_absorpt_correction_T_min 0.849
_exptl_absorpt_correction_type multi-scan
_exptl_absorpt_process_details SADABS
_exptl_crystal_colour COLORLESS
_exptl_crystal_density_diffrn 1.477
_exptl_crystal_description BLOCK
_exptl_crystal_F_000 7012
_exptl_crystal_size_max 0.370
_exptl_crystal_size_mid 0.280
_exptl_crystal_size_min 0.230
_exptl_transmission_factor_max 0.002
_exptl_transmission_factor_min 0.000
_refine_diff_density_max 2.338
_refine_diff_density_min -2.157
_refine_diff_density_rms 0.143
_refine_ls_extinction_method none
_refine_ls_goodness_of_fit_ref 1.014
_refine_ls_hydrogen_treatment constr
_refine_ls_matrix_type full
_refine_ls_number_parameters 2000
_refine_ls_number_reflns 30030
_refine_ls_number_restraints 24
_refine_ls_restrained_S_all 1.020
_refine_ls_R_factor_all 0.1147
_refine_ls_R_factor_gt 0.0785
_refine_ls_shift/su_max 0.001
_refine_ls_shift/su_mean 0.000
_refine_ls_structure_factor_coef Fsqd
_refine_ls_weighting_details 'w=1/[\s^2^(Fo^2^)+(0.1379P)^2^+61.1621P] where P=(Fo^2^+2Fc^2^)/3'
_refine_ls_weighting_scheme calc
_refine_ls_wR_factor_gt 0.2209
_refine_ls_wR_factor_ref 0.2596
_reflns_Friedel_coverage 0.000
_reflns_number_gt 20085
_reflns_number_total 30030
_reflns_threshold_expression 'I > 2\s(I)'
_cod_data_source_file c6dt02604d2.cif
_cod_data_source_block 1457752
_cod_depositor_comments
;
The following automatic conversions were performed:

'_exptl_absorpt_correction_type' value 'MULTI-SCAN' changed to
'multi-scan' according to
/usr/data/users/saulius/crontab/automatic-downloads/rss-feeds/RSC/lib/dictionaries/cif_core.dic
dictionary named 'cif_core.dic' version 2.4.2 from 2011-04-26.

Automatic conversion script
Id: cif_fix_values 4268 2015-11-12 08:31:59Z antanas 

 Adding full bibliography for 7040665--7040670.cif.
;
_cod_database_code 7040670
_shelx_shelxl_version_number 2014/7
_shelx_space_group_comment
; 
The symmetry employed for this shelxl refinement is uniquely defined 
by the following loop, which should always be used as a source of 
symmetry information in preference to the above space-group names. 
They are only intended as comments. 
;
_shelx_estimated_absorpt_t_min 0.849
_shelx_estimated_absorpt_t_max 0.902

loop_
_space_group_symop_operation_xyz
'x, y, z'
'-x, y+1/2, -z+1/2'
'-x, -y, -z'
'x, -y-1/2, z-1/2'

loop_
_atom_site_label
_atom_site_type_symbol
_atom_site_fract_x
_atom_site_fract_y
_atom_site_fract_z
_atom_site_U_iso_or_equiv
_atom_site_adp_type
_atom_site_occupancy
_atom_site_site_symmetry_order
_atom_site_calc_flag
_atom_site_refinement_flags_posn
_atom_site_refinement_flags_adp
_atom_site_refinement_flags_occupancy
_atom_site_disorder_assembly
_atom_site_disorder_group
Pd1 Pd 0.79010(3) 0.55372(2) 0.44509(2) 0.03597(13) Uani 1 1 d . . . . .
Pd2 Pd 0.10038(3) 0.55382(2) 0.26099(2) 0.03714(14) Uani 1 1 d . . . . .
Pd3 Pd 0.74853(3) 0.47477(2) 0.06934(2) 0.04299(15) Uani 1 1 d . . . . .
O1 O 0.7785(2) 0.54253(17) 0.30772(13) 0.0440(10) Uani 1 1 d . . . . .
O2 O 0.6874(2) 0.55927(15) 0.35159(12) 0.0394(10) Uani 1 1 d . . . . .
O3 O 0.3992(2) 0.58145(18) 0.29879(14) 0.0488(11) Uani 1 1 d . . . . .
O4 O 0.3503(3) 0.55332(17) 0.23849(15) 0.0511(11) Uani 1 1 d . . . . .
O5 O 0.5577(3) 0.5409(2) 0.14358(13) 0.0561(13) Uani 1 1 d . . . . .
O6 O 0.6823(4) 0.5092(2) 0.16339(15) 0.0749(18) Uani 1 1 d . . . . .
O7 O 0.5945(3) 0.4601(2) 0.36871(15) 0.0593(13) Uani 1 1 d . . . . .
O8 O 0.5808(3) 0.4157(2) 0.18628(14) 0.0614(14) Uani 1 1 d . . . . .
O9 O 0.2490(4) 0.4286(4) 0.2707(2) 0.139(4) Uani 1 1 d . . . . .
O10 O 0.7099(5) 0.6512(2) 0.31056(18) 0.086(2) Uani 1 1 d . . . . .
O11 O 0.4297(3) 0.66588(19) 0.23171(16) 0.0628(14) Uani 1 1 d . . . . .
O12 O 0.6756(3) 0.68019(18) 0.09820(15) 0.0541(12) Uani 1 1 d . . . . .
O13 O 0.6248(3) 0.3282(2) 0.32973(19) 0.0711(16) Uani 1 1 d . . . . .
O14 O 0.1975(3) 0.27600(18) 0.28034(18) 0.0616(13) Uani 1 1 d . . . . .
O15 O 0.3763(4) 0.3065(2) 0.17924(19) 0.0816(18) Uani 1 1 d . . . . .
O16 O 0.9694(8) 0.2782(5) 0.1831(4) 0.169(6) Uani 1 1 d . . . . .
O17 O 0.8620(6) 0.2668(4) 0.2125(3) 0.143(2) Uani 1 1 d . . . . .
O18 O 0.8623(17) 0.2478(8) 0.1499(6) 0.322(14) Uani 1 1 d . . . . .
O19 O 0.3052(8) 0.6150(4) 0.0614(3) 0.169(5) Uani 1 1 d . . . . .
O20 O 0.3793(6) 0.6777(3) 0.0535(3) 0.117(3) Uani 1 1 d . . . . .
O21 O 0.4439(5) 0.6220(4) 0.0839(2) 0.128(4) Uani 1 1 d . . . . .
O22 O 0.9178(4) 0.5939(3) 0.2511(2) 0.092(2) Uani 1 1 d D . . . .
O23 O 0.8478(4) 0.5845(2) 0.1924(2) 0.090(2) Uani 1 1 d D . . . .
O24 O 0.8618(5) 0.5261(3) 0.2300(2) 0.066(2) Uani 0.708(8) 1 d . . P A 1
O24' O 0.9135(9) 0.6499(4) 0.2143(5) 0.048(4) Uani 0.292(8) 1 d D . P A 2
O25 O 0.2548(6) 0.4317(4) 0.4312(3) 0.125(3) Uani 1 1 d . . . . .
O26 O 0.2884(12) 0.452(3) 0.3680(5) 0.19(2) Uani 0.53(5) 1 d . . P B 1
O26' O 0.3044(16) 0.4144(11) 0.3842(17) 0.136(18) Uani 0.47(5) 1 d . . P B 2
O27 O 0.2461(7) 0.4874(6) 0.3933(4) 0.182(6) Uani 1 1 d . . . . .
O28 O 0.2099(5) 0.5506(2) 0.1179(2) 0.113(3) Uani 1 1 d D . . . .
O29 O 0.1687(7) 0.5042(3) 0.0674(2) 0.165(3) Uani 1 1 d D . . . .
O30 O 0.1072(6) 0.5699(4) 0.0761(3) 0.199(4) Uani 1 1 d D . . . .
O31 O 0.5996(8) 0.3461(6) 0.6125(5) 0.126(5) Uani 0.738(14) 1 d . . P C 1
O32 O 0.6348(17) 0.3364(11) 0.5401(9) 0.194(11) Uani 0.738(14) 1 d . . P C 1
O33 O 0.698(2) 0.2947(11) 0.5878(7) 0.255(15) Uani 0.738(14) 1 d . . P C 1
O31' O 0.570(3) 0.323(2) 0.540(3) 0.29(5) Uani 0.262(14) 1 d . . P C 2
O32' O 0.6260(18) 0.2706(9) 0.5050(8) 0.087(9) Uani 0.262(14) 1 d . . P C 2
O33' O 0.698(3) 0.316(2) 0.5488(12) 0.115(15) Uani 0.262(14) 1 d . . P C 2
O34 O 0.4452(3) 0.44250(18) 0.13370(14) 0.0578(13) Uani 1 1 d . . . . .
H34C H 0.3900 0.4285 0.1322 0.069 Uiso 1 1 d R U . . .
H34D H 0.4757 0.4345 0.1597 0.069 Uiso 1 1 d R U . . .
O35 O 0.5284(4) 0.7301(2) 0.0767(2) 0.093(2) Uani 1 1 d . . . . .
H35C H 0.5754 0.7214 0.0867 0.112 Uiso 1 1 d R U . . .
H35D H 0.5166 0.7163 0.0545 0.112 Uiso 1 1 d R U . . .
O36 O 0.3343(4) 0.5038(2) 0.1636(2) 0.093(2) Uani 1 1 d . . . . .
H36C H 0.2917 0.5139 0.1499 0.112 Uiso 1 1 d R U . . .
H36D H 0.3441 0.5210 0.1842 0.112 Uiso 1 1 d R U . . .
O37 O 0.3467(8) 0.7345(3) 0.2677(3) 0.165(3) Uani 1 1 d . . . . .
H37A H 0.3301 0.7563 0.2515 0.198 Uiso 1 1 d R U . . .
H37B H 0.3117 0.7298 0.2839 0.198 Uiso 1 1 d R U . . .
O38 O 0.1196(7) 0.4014(6) 0.4618(3) 0.199(4) Uani 1 1 d . . . . .
H38A H 0.0689 0.3985 0.4548 0.239 Uiso 1 1 d R U . . .
H38B H 0.1448 0.4027 0.4412 0.239 Uiso 1 1 d R U . . .
O39 O 0.9475(5) 0.4016(3) 0.4433(3) 0.119(3) Uani 1 1 d . . . . .
H39B H 0.9329 0.3988 0.4142 0.142 Uiso 1 1 d R U . . .
H39C H 0.9281 0.3730 0.4566 0.142 Uiso 1 1 d R U . . .
O40 O 0.0704(5) 0.6651(4) 0.4943(3) 0.131(3) Uani 1 1 d . . . . .
H40C H 0.0723 0.7000 0.4980 0.157 Uiso 1 1 d R U . . .
H40D H 0.1011 0.6563 0.4718 0.157 Uiso 1 1 d R U . . .
O41 O 0.2584(6) 0.7947(4) 0.2147(3) 0.143(2) Uani 1 1 d . . . . .
H41B H 0.2966 0.8072 0.2034 0.172 Uiso 1 1 d R U . . .
H41C H 0.2337 0.8161 0.2264 0.172 Uiso 1 1 d R U . . .
O42 O 0.3492(5) 0.3632(3) 0.1117(3) 0.119(3) Uani 1 1 d . . . . .
H42B H 0.3393 0.3658 0.1357 0.142 Uiso 1 1 d R U . . .
H42C H 0.3242 0.3849 0.0979 0.142 Uiso 1 1 d R U . . .
O43 O 0.1334(6) 0.5686(4) -0.0046(2) 0.135(3) Uani 1 1 d . . . . .
H43C H 0.1203 0.5969 0.0093 0.162 Uiso 1 1 d R U . . .
H43D H 0.1763 0.5602 0.0091 0.162 Uiso 1 1 d R U . . .
O44 O 0.7523(6) 0.4033(4) 0.3433(3) 0.143(3) Uani 1 1 d . . . . .
H44C H 0.7690 0.4204 0.3251 0.172 Uiso 1 1 d R U . . .
H44D H 0.7126 0.3862 0.3335 0.172 Uiso 1 1 d R U . . .
O45 O 0.9026(6) 0.3212(4) 0.2983(4) 0.161(4) Uani 1 1 d . . . . .
H45C H 0.8816 0.3101 0.3231 0.194 Uiso 1 1 d R U . . .
H45D H 0.8912 0.2970 0.2772 0.194 Uiso 1 1 d R U . . .
O46 O 0.0120(6) 0.4401(5) 0.0564(3) 0.181(6) Uani 1 1 d . . . . .
H46A H 0.0653 0.4412 0.0504 0.217 Uiso 1 1 d R U . . .
H46B H -0.0141 0.4324 0.0345 0.217 Uiso 1 1 d R U . . .
O47 O 0.0287(5) 0.2604(5) 0.2617(3) 0.180(6) Uani 1 1 d . . . . .
H47A H 0.0182 0.2693 0.2378 0.216 Uiso 1 1 d R U . . .
H47B H 0.0708 0.2748 0.2722 0.216 Uiso 1 1 d R U . . .
O48 O 0.1840(7) 0.7286(5) 0.4660(3) 0.189(5) Uani 1 1 d . . . . .
H48B H 0.2214 0.7317 0.4508 0.226 Uiso 1 1 d R U . . .
H48C H 0.1816 0.7479 0.4859 0.226 Uiso 1 1 d R U . . .
O49 O 0.1677(9) 0.3067(4) 0.4629(4) 0.195(6) Uani 1 1 d . . . . .
H49C H 0.1935 0.3160 0.4439 0.234 Uiso 1 1 d R U . . .
H49B H 0.2007 0.2939 0.4808 0.234 Uiso 1 1 d R U . . .
O50 O 0.0622(10) 0.3372(8) 0.0517(5) 0.301(12) Uani 1 1 d . . . . .
H50B H 0.0911 0.3166 0.0517 0.361 Uiso 1 1 d R U . . .
H50C H 0.0446 0.3453 0.0754 0.361 Uiso 1 1 d R U . . .
O51 O 0.2719(10) 0.7159(4) 0.3357(4) 0.223(8) Uani 1 1 d . . . . .
H51B H 0.2402 0.7452 0.3292 0.268 Uiso 1 1 d R U . . .
H51C H 0.2348 0.6903 0.3429 0.268 Uiso 1 1 d R U . . .
O52 O 0.4311(6) 0.1555(4) 0.1326(4) 0.189(5) Uani 1 1 d . . . . .
H52C H 0.4265 0.1616 0.1568 0.227 Uiso 1 1 d R U . . .
H52D H 0.4795 0.1466 0.1302 0.227 Uiso 1 1 d R U . . .
O53 O 0.0415(8) 0.7659(4) 0.4104(4) 0.201(6) Uani 1 1 d . . . . .
H53C H 0.0864 0.7713 0.4011 0.241 Uiso 1 1 d R U . . .
H53D H 0.0507 0.7565 0.4343 0.241 Uiso 1 1 d R U . . .
O54 O 0.6879(9) 0.6784(6) 0.0144(3) 0.196(5) Uani 1 1 d . . . . .
H54C H 0.7080 0.6479 0.0263 0.235 Uiso 1 1 d R U . . .
H54D H 0.6336 0.6856 0.0229 0.235 Uiso 1 1 d R U . . .
O55 O 0.2725(17) 0.2706(9) 0.5061(9) 0.46(2) Uani 1 1 d . . . . .
H55A H 0.3108 0.2858 0.4906 0.554 Uiso 1 1 d R U . . .
H55B H 0.2928 0.2476 0.5271 0.554 Uiso 1 1 d R U . . .
O56 O 0.1127(9) 0.7584(6) 0.0812(5) 0.258(9) Uani 1 1 d . . . . .
H56A H 0.0667 0.7711 0.0743 0.310 Uiso 1 1 d R U . . .
H56B H 0.1481 0.7703 0.0677 0.310 Uiso 1 1 d R U . . .
O57 O 0.3328(9) 0.3350(6) 0.4140(4) 0.241(9) Uani 1 1 d . . . . .
H57B H 0.2949 0.3595 0.4222 0.289 Uiso 1 1 d R U . . .
H57C H 0.3713 0.3498 0.3971 0.289 Uiso 1 1 d R U . . .
O58 O 0.8855(7) 0.3469(8) 0.3738(3) 0.249(9) Uani 1 1 d . . . . .
H58C H 0.9295 0.3362 0.3940 0.299 Uiso 1 1 d R U . . .
H58D H 0.8322 0.3364 0.3816 0.299 Uiso 1 1 d R U . . .
O59 O 1.0211(8) 0.2666(5) 0.4748(5) 0.238(8) Uani 1 1 d . . . . .
H59B H 1.0718 0.2821 0.4683 0.286 Uiso 1 1 d R U . . .
H59C H 1.0346 0.2361 0.4887 0.286 Uiso 1 1 d R U . . .
O60 O 0.2159(9) 0.6994(9) 0.0259(6) 0.371(17) Uani 1 1 d . . . . .
H60B H 0.2078 0.7230 0.0386 0.446 Uiso 1 1 d R U . . .
H60C H 0.2625 0.7025 0.0177 0.446 Uiso 1 1 d R U . . .
O61 O 0.3961(10) 0.2852(5) 0.5622(5) 0.226(7) Uani 1 1 d . . . . .
H61C H 0.4363 0.2732 0.5521 0.272 Uiso 1 1 d R U . . .
H61D H 0.3710 0.2634 0.5733 0.272 Uiso 1 1 d R U . . .
O62 O 0.4593(13) 0.2989(8) 0.4792(7) 0.42(2) Uani 1 1 d . . . . .
H62C H 0.4331 0.3247 0.4810 0.503 Uiso 1 1 d R U . . .
H62D H 0.4476 0.2869 0.4563 0.503 Uiso 1 1 d R U . . .
O63 O 0.2339(10) 0.3565(10) 0.0483(5) 0.312(12) Uani 1 1 d . . . . .
H63C H 0.1749 0.3620 0.0413 0.374 Uiso 1 1 d R U . . .
H63D H 0.2653 0.3783 0.0326 0.374 Uiso 1 1 d R U . . .
O64 O -0.0675(5) 0.6795(4) 0.1987(3) 0.081(3) Uani 0.708(8) 1 d . . P A 1
H64A H -0.0526 0.7059 0.2174 0.097 Uiso 0.708(8) 1 d R U P A 1
H64B H -0.0195 0.6703 0.1852 0.097 Uiso 0.708(8) 1 d R U P A 1
N1 N 0.9064(3) 0.53536(18) 0.43547(17) 0.0401(12) Uani 1 1 d . . . . .
N2 N 0.1192(3) 0.58853(19) 0.31464(16) 0.0412(12) Uani 1 1 d . . . . .
N3 N 0.6719(3) 0.5122(2) 0.02877(15) 0.0422(12) Uani 1 1 d . . . . .
N4 N 0.6733(3) 0.5707(2) 0.45146(15) 0.0422(12) Uani 1 1 d . . . . .
N5 N 0.5410(3) 0.5664(3) 0.43911(18) 0.0603(17) Uani 1 1 d . . . . .
N6 N 0.4677(5) 0.4474(3) 0.38526(19) 0.088(3) Uani 1 1 d . . . . .
H6 H 0.4170 0.4395 0.3763 0.105 Uiso 1 1 calc R U . . .
N7 N 0.8221(4) 0.4368(2) 0.10973(17) 0.0519(15) Uani 1 1 d . . . . .
N8 N 0.8683(3) 0.4060(2) 0.16725(16) 0.0486(14) Uani 1 1 d . . . . .
N9 N 0.6650(4) 0.3882(3) 0.23837(19) 0.0645(18) Uani 1 1 d . . . . .
H9A H 0.6694 0.3810 0.2641 0.077 Uiso 1 1 calc R U . . .
N10 N 0.0876(3) 0.51561(18) 0.20976(15) 0.0378(11) Uani 1 1 d . . . . .
N11 N 0.1224(3) 0.4649(2) 0.16431(16) 0.0437(12) Uani 1 1 d . . . . .
N12 N 0.2725(3) 0.38672(19) 0.21733(16) 0.0454(13) Uani 1 1 d . . . . .
H12B H 0.3091 0.3781 0.2012 0.055 Uiso 1 1 calc R U . . .
N13 N 0.8140(3) 0.62245(18) 0.43064(17) 0.0461(13) Uani 1 1 d . . . . .
N14 N 0.8034(4) 0.6925(2) 0.40179(19) 0.0609(17) Uani 1 1 d . . . . .
N15 N 0.7989(4) 0.7002(2) 0.2839(2) 0.0607(16) Uani 1 1 d . . . . .
H15A H 0.8078 0.7170 0.2625 0.073 Uiso 1 1 calc R U . . .
N16 N 0.1287(3) 0.61339(19) 0.23084(16) 0.0406(12) Uani 1 1 d . . . . .
N17 N 0.1612(3) 0.6605(2) 0.18271(17) 0.0443(13) Uani 1 1 d . . . . .
N18 N 0.4196(3) 0.6466(2) 0.16669(19) 0.0521(14) Uani 1 1 d . . . . .
H18A H 0.4462 0.6416 0.1455 0.062 Uiso 1 1 calc R U . . .
N19 N 0.8293(3) 0.5289(2) 0.07077(17) 0.0502(14) Uani 1 1 d . . . . .
N20 N 0.9165(3) 0.5856(2) 0.0912(2) 0.0597(16) Uani 1 1 d . . . . .
N21 N 0.8001(5) 0.6725(3) 0.1321(3) 0.0859(16) Uani 1 1 d . . . . .
H21B H 0.8293 0.6669 0.1553 0.103 Uiso 1 1 calc R U . . .
N22 N 0.7641(3) 0.48611(18) 0.46211(15) 0.0369(11) Uani 1 1 d . . . . .
N23 N 0.7377(3) 0.40879(18) 0.46354(16) 0.0420(12) Uani 1 1 d . . . . .
N24 N 0.5644(4) 0.2940(2) 0.3800(2) 0.0693(19) Uani 1 1 d . . . . .
H24B H 0.5204 0.2805 0.3881 0.083 Uiso 1 1 calc R U . . .
N25 N 0.0694(3) 0.4943(2) 0.29013(16) 0.0448(13) Uani 1 1 d . . . . .
N26 N 0.0783(4) 0.4258(2) 0.3222(2) 0.0646(17) Uani 1 1 d . . . . .
N27 N 0.2344(4) 0.3005(2) 0.3432(2) 0.0643(17) Uani 1 1 d . . . . .
H27C H 0.2742 0.3090 0.3616 0.077 Uiso 1 1 calc R U . . .
N28 N 0.6727(4) 0.4177(2) 0.06534(18) 0.0608(17) Uani 1 1 d . . . . .
N29 N 0.6218(13) 0.3468(5) 0.0765(6) 0.071(5) Uani 0.57(2) 1 d D . P D 1
N29' N 0.5845(13) 0.3615(7) 0.0864(6) 0.062(5) Uani 0.43(2) 1 d D . P D 2
N30 N 0.5055(5) 0.2731(2) 0.1901(2) 0.074(2) Uani 1 1 d . . . . .
H30B H 0.5453 0.2646 0.2085 0.089 Uiso 1 1 calc R U . . .
N31 N 0.9095(10) 0.2628(5) 0.1831(4) 0.126(4) Uani 1 1 d . . . . .
N32 N 0.3776(9) 0.6349(4) 0.0677(3) 0.112(4) Uani 1 1 d . . . . .
N33 N 0.8736(5) 0.5696(4) 0.2222(3) 0.052(2) Uani 0.708(8) 1 d . . P A 1
N33' N 0.8877(9) 0.6088(4) 0.2182(3) 0.052(2) Uani 0.292(8) 1 d D . P A 2
N34 N 0.2598(4) 0.4503(4) 0.4014(3) 0.0630(19) Uani 1 1 d . . . . .
N35 N 0.1633(4) 0.5414(2) 0.0874(2) 0.0859(16) Uani 1 1 d D . . . .
N36 N 0.644(3) 0.3310(11) 0.5756(15) 0.25(3) Uani 0.738(14) 1 d . . P C 1
N36' N 0.6296(19) 0.3051(13) 0.5385(16) 0.089(16) Uani 0.262(14) 1 d . . P C 2
C1 C 0.9668(4) 0.5445(3) 0.4652(2) 0.0488(16) Uani 1 1 d . . . . .
H1A H 0.9530 0.5567 0.4901 0.059 Uiso 1 1 calc R U . . .
C2 C 1.0489(4) 0.5363(3) 0.4599(2) 0.0554(18) Uani 1 1 d . . . . .
H2A H 1.0908 0.5429 0.4812 0.066 Uiso 1 1 calc R U . . .
C3 C 1.0685(4) 0.5192(3) 0.4251(3) 0.067(2) Uani 1 1 d . . . . .
H3A H 1.1245 0.5136 0.4212 0.081 Uiso 1 1 calc R U . . .
C4 C 1.0065(4) 0.5097(3) 0.3945(2) 0.0539(18) Uani 1 1 d . . . . .
H4A H 1.0200 0.4972 0.3696 0.065 Uiso 1 1 calc R U . . .
C5 C 0.9256(4) 0.5181(2) 0.4000(2) 0.0433(15) Uani 1 1 d . . . . .
C6 C 0.8569(4) 0.5097(2) 0.36717(19) 0.0415(14) Uani 1 1 d . . . . .
H6A H 0.8052 0.5040 0.3794 0.050 Uiso 1 1 calc R U . . .
H6B H 0.8691 0.4806 0.3519 0.050 Uiso 1 1 calc R U . . .
C7 C 0.8449(4) 0.5516(3) 0.3387(2) 0.0485(17) Uani 1 1 d . . . . .
H7A H 0.8326 0.5809 0.3538 0.058 Uiso 1 1 calc R U . . .
H7B H 0.8963 0.5573 0.3262 0.058 Uiso 1 1 calc R U . . .
C8 C 0.7022(4) 0.5496(2) 0.31829(18) 0.0355(13) Uani 1 1 d . . . . .
C9 C 0.6387(3) 0.54549(19) 0.28331(17) 0.0311(12) Uani 1 1 d . . . . .
C10 C 0.5568(3) 0.5534(2) 0.28976(18) 0.0336(12) Uani 1 1 d . . . . .
H10A H 0.5430 0.5600 0.3160 0.040 Uiso 1 1 calc R U . . .
C11 C 0.0554(4) 0.6116(3) 0.3282(2) 0.0483(16) Uani 1 1 d . . . . .
H11A H 0.0047 0.6133 0.3115 0.058 Uiso 1 1 calc R U . . .
C12 C 0.0610(5) 0.6326(3) 0.3651(2) 0.060(2) Uani 1 1 d . . . . .
H12A H 0.0149 0.6485 0.3740 0.072 Uiso 1 1 calc R U . . .
C13 C 0.1347(5) 0.6306(3) 0.3892(2) 0.062(2) Uani 1 1 d . . . . .
H13A H 0.1400 0.6448 0.4152 0.075 Uiso 1 1 calc R U . . .
C14 C 0.1992(5) 0.6079(3) 0.3755(2) 0.0588(19) Uani 1 1 d . . . . .
H14A H 0.2504 0.6068 0.3919 0.071 Uiso 1 1 calc R U . . .
C15 C 0.1921(4) 0.5860(2) 0.3377(2) 0.0430(15) Uani 1 1 d . . . . .
C16 C 0.2658(4) 0.5628(2) 0.3212(2) 0.0452(15) Uani 1 1 d . . . . .
H16A H 0.2983 0.5445 0.3427 0.054 Uiso 1 1 calc R U . . .
H16B H 0.2465 0.5400 0.2994 0.054 Uiso 1 1 calc R U . . .
C17 C 0.3190(4) 0.6008(3) 0.3050(2) 0.0515(17) Uani 1 1 d . . . . .
H17A H 0.2917 0.6131 0.2792 0.062 Uiso 1 1 calc R U . . .
H17B H 0.3258 0.6280 0.3242 0.062 Uiso 1 1 calc R U . . .
C18 C 0.4078(4) 0.5613(2) 0.2634(2) 0.0399(14) Uani 1 1 d . . . . .
C19 C 0.4959(3) 0.5514(2) 0.25778(18) 0.0338(12) Uani 1 1 d . . . . .
C20 C 0.5151(4) 0.5428(2) 0.21932(18) 0.0373(13) Uani 1 1 d . . . . .
H20A H 0.4728 0.5419 0.1975 0.045 Uiso 1 1 calc R U . . .
C21 C 0.6770(4) 0.5026(3) -0.01052(19) 0.0525(17) Uani 1 1 d . . . . .
H21A H 0.7150 0.4791 -0.0177 0.063 Uiso 1 1 calc R U . . .
C22 C 0.6284(5) 0.5260(3) -0.0402(2) 0.063(2) Uani 1 1 d . . . . .
H22A H 0.6341 0.5194 -0.0676 0.076 Uiso 1 1 calc R U . . .
C23 C 0.5720(6) 0.5588(3) -0.0303(2) 0.070(2) Uani 1 1 d . . . . .
H23A H 0.5348 0.5733 -0.0505 0.084 Uiso 1 1 calc R U . . .
C24 C 0.5698(5) 0.5705(4) 0.0098(2) 0.072(2) Uani 1 1 d . . . . .
H24A H 0.5329 0.5945 0.0172 0.086 Uiso 1 1 calc R U . . .
C25 C 0.6215(5) 0.5473(3) 0.0390(2) 0.0573(19) Uani 1 1 d . . . . .
C26 C 0.6205(4) 0.5604(3) 0.0836(2) 0.0531(17) Uani 1 1 d . . . . .
H26A H 0.6766 0.5577 0.0978 0.064 Uiso 1 1 calc R U . . .
H26B H 0.6013 0.5939 0.0861 0.064 Uiso 1 1 calc R U . . .
C27 C 0.5638(5) 0.5266(3) 0.1016(2) 0.0573(19) Uani 1 1 d . . . . .
H27A H 0.5087 0.5277 0.0862 0.069 Uiso 1 1 calc R U . . .
H27B H 0.5850 0.4934 0.1007 0.069 Uiso 1 1 calc R U . . .
C28 C 0.6180(5) 0.5266(2) 0.1712(2) 0.0494(17) Uani 1 1 d . . . . .
C29 C 0.5964(4) 0.5354(2) 0.21243(18) 0.0367(13) Uani 1 1 d . . . . .
C30 C 0.6582(4) 0.5366(2) 0.24411(18) 0.0346(13) Uani 1 1 d . . . . .
H30A H 0.7137 0.5314 0.2393 0.041 Uiso 1 1 calc R U . . .
C31 C 0.6120(4) 0.5509(3) 0.42841(19) 0.0471(16) Uani 1 1 d . . . . .
H31A H 0.6179 0.5288 0.4073 0.056 Uiso 1 1 calc R U . . .
C32 C 0.6393(5) 0.5995(3) 0.4778(2) 0.0554(18) Uani 1 1 d . . . . .
H32A H 0.6689 0.6186 0.4979 0.067 Uiso 1 1 calc R U . . .
C33 C 0.5566(5) 0.5965(3) 0.4708(2) 0.070(2) Uani 1 1 d . . . . .
H33A H 0.5173 0.6124 0.4851 0.084 Uiso 1 1 calc R U . . .
C34 C 0.4584(5) 0.5472(5) 0.4224(3) 0.103(4) Uani 1 1 d . . . . .
H34A H 0.4576 0.5431 0.3930 0.124 Uiso 1 1 calc R U . . .
H34B H 0.4155 0.5710 0.4272 0.124 Uiso 1 1 calc R U . . .
C35 C 0.4384(6) 0.4999(6) 0.4409(3) 0.117(5) Uani 1 1 d . . . . .
H35A H 0.4493 0.5027 0.4705 0.141 Uiso 1 1 calc R U . . .
H35B H 0.3790 0.4934 0.4344 0.141 Uiso 1 1 calc R U . . .
C36 C 0.4858(7) 0.4581(5) 0.4274(2) 0.098(4) Uani 1 1 d . . . . .
H36A H 0.5454 0.4650 0.4331 0.118 Uiso 1 1 calc R U . . .
H36B H 0.4735 0.4294 0.4432 0.118 Uiso 1 1 calc R U . . .
C37 C 0.5224(4) 0.4488(3) 0.3596(2) 0.0518(17) Uani 1 1 d . . . . .
C38 C 0.4930(4) 0.4352(2) 0.31621(19) 0.0431(15) Uani 1 1 d . . . . .
C39 C 0.4110(4) 0.4299(2) 0.3021(2) 0.0458(15) Uani 1 1 d . . . . .
H39A H 0.3700 0.4350 0.3197 0.055 Uiso 1 1 calc R U . . .
C40 C 0.1481(4) 0.4896(3) 0.1981(2) 0.0477(16) Uani 1 1 d . . . . .
H40A H 0.2022 0.4884 0.2115 0.057 Uiso 1 1 calc R U . . .
C41 C 0.0208(4) 0.5074(3) 0.1824(2) 0.0497(16) Uani 1 1 d . . . . .
H41A H -0.0319 0.5215 0.1830 0.060 Uiso 1 1 calc R U . . .
C42 C 0.0417(4) 0.4760(3) 0.1543(2) 0.0485(16) Uani 1 1 d . . . . .
H42A H 0.0069 0.4640 0.1320 0.058 Uiso 1 1 calc R U . . .
C43 C 0.1711(5) 0.4290(3) 0.1451(2) 0.0533(17) Uani 1 1 d . . . . .
H43A H 0.2300 0.4381 0.1495 0.064 Uiso 1 1 calc R U . . .
H43B H 0.1545 0.4292 0.1158 0.064 Uiso 1 1 calc R U . . .
C44 C 0.1612(5) 0.3785(3) 0.1611(2) 0.0561(18) Uani 1 1 d . . . . .
H44A H 0.1944 0.3561 0.1465 0.067 Uiso 1 1 calc R U . . .
H44B H 0.1028 0.3688 0.1555 0.067 Uiso 1 1 calc R U . . .
C45 C 0.1872(4) 0.3735(2) 0.2063(2) 0.0481(16) Uani 1 1 d . . . . .
H45A H 0.1515 0.3943 0.2211 0.058 Uiso 1 1 calc R U . . .
H45B H 0.1788 0.3398 0.2145 0.058 Uiso 1 1 calc R U . . .
C46 C 0.2982(5) 0.4109(3) 0.2501(2) 0.060(2) Uani 1 1 d . . . . .
C47 C 0.3875(4) 0.4171(2) 0.2621(2) 0.0442(15) Uani 1 1 d . . . . .
C48 C 0.4483(4) 0.4104(2) 0.2365(2) 0.0436(15) Uani 1 1 d . . . . .
H48A H 0.4332 0.4022 0.2091 0.052 Uiso 1 1 calc R U . . .
C49 C 0.8292(4) 0.4431(3) 0.14887(19) 0.0450(15) Uani 1 1 d . . . . .
H49A H 0.8094 0.4703 0.1621 0.054 Uiso 1 1 calc R U . . .
C50 C 0.8592(6) 0.3942(3) 0.1023(2) 0.083(3) Uani 1 1 d . . . . .
H50A H 0.8635 0.3805 0.0766 0.099 Uiso 1 1 calc R U . . .
C51 C 0.8888(6) 0.3750(3) 0.1384(2) 0.080(3) Uani 1 1 d . . . . .
H51A H 0.9182 0.3456 0.1426 0.096 Uiso 1 1 calc R U . . .
C52 C 0.8847(4) 0.3989(3) 0.21075(19) 0.0496(16) Uani 1 1 d . . . . .
H52A H 0.9301 0.4203 0.2215 0.059 Uiso 1 1 calc R U . . .
H52B H 0.9025 0.3653 0.2162 0.059 Uiso 1 1 calc R U . . .
C53 C 0.8093(4) 0.4093(3) 0.2319(2) 0.0542(18) Uani 1 1 d . . . . .
H53A H 0.8223 0.4031 0.2610 0.065 Uiso 1 1 calc R U . . .
H53B H 0.7948 0.4437 0.2285 0.065 Uiso 1 1 calc R U . . .
C54 C 0.7363(5) 0.3789(3) 0.2159(2) 0.064(2) Uani 1 1 d . . . . .
H54A H 0.7214 0.3863 0.1871 0.077 Uiso 1 1 calc R U . . .
H54B H 0.7513 0.3445 0.2183 0.077 Uiso 1 1 calc R U . . .
C55 C 0.5944(4) 0.4069(2) 0.2220(2) 0.0469(16) Uani 1 1 d . . . . .
C56 C 0.5311(4) 0.4155(2) 0.2507(2) 0.0426(14) Uani 1 1 d . . . . .
C57 C 0.5527(4) 0.4286(2) 0.2903(2) 0.0460(15) Uani 1 1 d . . . . .
H57A H 0.6090 0.4332 0.2998 0.055 Uiso 1 1 calc R U . . .
C58 C 0.7683(4) 0.6494(2) 0.4048(2) 0.0528(17) Uani 1 1 d . . . . .
H58A H 0.7177 0.6397 0.3904 0.063 Uiso 1 1 calc R U . . .
C59 C 0.8812(5) 0.6499(2) 0.4451(2) 0.0543(18) Uani 1 1 d . . . . .
H59A H 0.9249 0.6396 0.4642 0.065 Uiso 1 1 calc R U . . .
C60 C 0.8745(5) 0.6934(3) 0.4279(2) 0.064(2) Uani 1 1 d . . . . .
H60A H 0.9114 0.7197 0.4328 0.077 Uiso 1 1 calc R U . . .
C61 C 0.7721(7) 0.7327(3) 0.3747(3) 0.085(3) Uani 1 1 d . . . . .
H61A H 0.7601 0.7611 0.3908 0.101 Uiso 1 1 calc R U . . .
H61B H 0.7207 0.7228 0.3584 0.101 Uiso 1 1 calc R U . . .
C62 C 0.8368(8) 0.7451(3) 0.3473(3) 0.093(4) Uani 1 1 d . . . . .
H62A H 0.8875 0.7549 0.3642 0.112 Uiso 1 1 calc R U . . .
H62B H 0.8174 0.7731 0.3307 0.112 Uiso 1 1 calc R U . . .
C63 C 0.8583(6) 0.7048(3) 0.3196(3) 0.074(3) Uani 1 1 d . . . . .
H63A H 0.9134 0.7110 0.3110 0.089 Uiso 1 1 calc R U . . .
H63B H 0.8608 0.6741 0.3346 0.089 Uiso 1 1 calc R U . . .
C64 C 0.7331(6) 0.6727(3) 0.2817(2) 0.062(2) Uani 1 1 d . . . . .
C65 C 0.6853(5) 0.6693(2) 0.2410(2) 0.0499(17) Uani 1 1 d . . . . .
C66 C 0.6004(4) 0.6651(2) 0.2383(2) 0.0492(16) Uani 1 1 d . . . . .
H66A H 0.5737 0.6635 0.2621 0.059 Uiso 1 1 calc R U . . .
C67 C 0.1476(3) 0.6156(2) 0.19349(19) 0.0405(14) Uani 1 1 d . . . . .
H67A H 0.1510 0.5885 0.1765 0.049 Uiso 1 1 calc R U . . .
C68 C 0.1323(4) 0.6601(2) 0.2448(2) 0.0520(17) Uani 1 1 d . . . . .
H68A H 0.1223 0.6700 0.2710 0.062 Uiso 1 1 calc R U . . .
C69 C 0.1523(5) 0.6892(3) 0.2154(2) 0.0580(19) Uani 1 1 d . . . . .
H69A H 0.1589 0.7232 0.2169 0.070 Uiso 1 1 calc R U . . .
C70 C 0.1903(4) 0.6760(3) 0.1450(2) 0.0505(17) Uani 1 1 d . . . . .
H70A H 0.1615 0.7059 0.1357 0.061 Uiso 1 1 calc R U . . .
H70B H 0.1769 0.6510 0.1243 0.061 Uiso 1 1 calc R U . . .
C71 C 0.2828(4) 0.6849(2) 0.1499(2) 0.0494(16) Uani 1 1 d . . . . .
H71A H 0.2999 0.6965 0.1241 0.059 Uiso 1 1 calc R U . . .
H71B H 0.2959 0.7102 0.1703 0.059 Uiso 1 1 calc R U . . .
C72 C 0.3303(4) 0.6402(3) 0.1625(3) 0.0548(18) Uani 1 1 d . . . . .
H72A H 0.3135 0.6290 0.1885 0.066 Uiso 1 1 calc R U . . .
H72B H 0.3156 0.6147 0.1424 0.066 Uiso 1 1 calc R U . . .
C73 C 0.4618(4) 0.6593(2) 0.2005(2) 0.0488(16) Uani 1 1 d . . . . .
C74 C 0.5538(4) 0.6630(2) 0.2007(2) 0.0425(14) Uani 1 1 d . . . . .
C75 C 0.5937(4) 0.6655(2) 0.1663(2) 0.0401(14) Uani 1 1 d . . . . .
H75A H 0.5625 0.6646 0.1407 0.048 Uiso 1 1 calc R U . . .
C76 C 0.8592(4) 0.5551(3) 0.1018(2) 0.0498(16) Uani 1 1 d . . . . .
H76A H 0.8424 0.5526 0.1281 0.060 Uiso 1 1 calc R U . . .
C77 C 0.8698(5) 0.5439(4) 0.0389(3) 0.077(3) Uani 1 1 d . . . . .
H77A H 0.8609 0.5317 0.0123 0.092 Uiso 1 1 calc R U . . .
C78 C 0.9239(5) 0.5787(4) 0.0513(3) 0.083(3) Uani 1 1 d . . . . .
H78A H 0.9600 0.5951 0.0356 0.100 Uiso 1 1 calc R U . . .
C79 C 0.9589(4) 0.6225(3) 0.1167(3) 0.068(2) Uani 1 1 d . . . . .
H79A H 1.0190 0.6191 0.1160 0.082 Uiso 1 1 calc R U . . .
H79B H 0.9470 0.6175 0.1448 0.082 Uiso 1 1 calc R U . . .
C80 C 0.9335(5) 0.6725(3) 0.1039(3) 0.076(3) Uani 1 1 d . . . . .
H80A H 0.9586 0.6804 0.0790 0.092 Uiso 1 1 calc R U . . .
H80B H 0.9559 0.6953 0.1250 0.092 Uiso 1 1 calc R U . . .
C81 C 0.8420(5) 0.6799(3) 0.0962(3) 0.067(2) Uani 1 1 d . . . . .
H81A H 0.8310 0.7130 0.0861 0.080 Uiso 1 1 calc R U . . .
H81B H 0.8193 0.6572 0.0750 0.080 Uiso 1 1 calc R U . . .
C82 C 0.7184(4) 0.6740(2) 0.1302(2) 0.0439(15) Uani 1 1 d . . . . .
C83 C 0.6789(4) 0.6693(2) 0.1687(2) 0.0422(15) Uani 1 1 d . . . . .
C84 C 0.7238(4) 0.6712(2) 0.2066(2) 0.0469(16) Uani 1 1 d . . . . .
H84A H 0.7820 0.6739 0.2085 0.056 Uiso 1 1 calc R U . . .
C85 C 0.7647(4) 0.4452(2) 0.4422(2) 0.0450(15) Uani 1 1 d . . . . .
H85A H 0.7820 0.4419 0.4161 0.054 Uiso 1 1 calc R U . . .
C86 C 0.7369(4) 0.4744(2) 0.4986(2) 0.0465(16) Uani 1 1 d . . . . .
H86A H 0.7306 0.4966 0.5197 0.056 Uiso 1 1 calc R U . . .
C87 C 0.7209(4) 0.4272(3) 0.4998(2) 0.0492(16) Uani 1 1 d . . . . .
H87A H 0.7016 0.4100 0.5214 0.059 Uiso 1 1 calc R U . . .
C88 C 0.7267(4) 0.3589(2) 0.4498(2) 0.0505(17) Uani 1 1 d . . . . .
H88A H 0.7315 0.3371 0.4733 0.061 Uiso 1 1 calc R U . . .
H88B H 0.7707 0.3505 0.4329 0.061 Uiso 1 1 calc R U . . .
C89 C 0.6438(5) 0.3517(3) 0.4258(3) 0.0595(19) Uani 1 1 d . . . . .
H89A H 0.6364 0.3755 0.4037 0.071 Uiso 1 1 calc R U . . .
H89B H 0.5995 0.3565 0.4434 0.071 Uiso 1 1 calc R U . . .
C90 C 0.6383(6) 0.3006(3) 0.4083(3) 0.070(2) Uani 1 1 d . . . . .
H90A H 0.6876 0.2942 0.3943 0.084 Uiso 1 1 calc R U . . .
H90B H 0.6378 0.2771 0.4305 0.084 Uiso 1 1 calc R U . . .
C91 C 0.5638(5) 0.3083(3) 0.3428(3) 0.064(2) Uani 1 1 d . . . . .
C92 C 0.4874(5) 0.2994(2) 0.3143(3) 0.057(2) Uani 1 1 d . . . . .
C93 C 0.4087(5) 0.2970(2) 0.3259(3) 0.0562(19) Uani 1 1 d . . . . .
H93A H 0.4011 0.2996 0.3536 0.067 Uiso 1 1 calc R U . . .
C94 C 0.1188(5) 0.4644(3) 0.3112(2) 0.0544(18) Uani 1 1 d . . . . .
H94A H 0.1761 0.4696 0.3178 0.065 Uiso 1 1 calc R U . . .
C95 C -0.0080(5) 0.4737(3) 0.2878(2) 0.0560(18) Uani 1 1 d . . . . .
H95A H -0.0572 0.4871 0.2746 0.067 Uiso 1 1 calc R U . . .
C96 C -0.0012(5) 0.4314(3) 0.3073(2) 0.064(2) Uani 1 1 d . . . . .
H96A H -0.0446 0.4094 0.3102 0.076 Uiso 1 1 calc R U . . .
C97 C 0.1177(7) 0.3852(4) 0.3489(3) 0.089(3) Uani 1 1 d . . . . .
H97A H 0.1782 0.3891 0.3517 0.107 Uiso 1 1 calc R U . . .
H97B H 0.0990 0.3878 0.3760 0.107 Uiso 1 1 calc R U . . .
C98 C 0.0978(7) 0.3402(4) 0.3334(5) 0.116(5) Uani 1 1 d . . . . .
H98A H 0.1046 0.3403 0.3043 0.139 Uiso 1 1 calc R U . . .
H98B H 0.0391 0.3338 0.3361 0.139 Uiso 1 1 calc R U . . .
C99 C 0.1487(6) 0.2999(4) 0.3532(3) 0.087(3) Uani 1 1 d . . . . .
H99A H 0.1488 0.3024 0.3827 0.104 Uiso 1 1 calc R U . . .
H99B H 0.1232 0.2687 0.3447 0.104 Uiso 1 1 calc R U . . .
C100 C 0.2522(5) 0.2887(2) 0.3071(3) 0.0564(19) Uani 1 1 d . . . . .
C101 C 0.3406(4) 0.2908(2) 0.2977(2) 0.0499(17) Uani 1 1 d . . . . .
C102 C 0.3531(4) 0.2879(2) 0.2579(2) 0.0500(17) Uani 1 1 d . . . . .
H10B H 0.3069 0.2839 0.2384 0.060 Uiso 1 1 calc R U . . .
C103 C 0.6390(7) 0.3942(4) 0.0943(3) 0.088(3) Uani 1 1 d . . . . .
H103 H 0.6287 0.4056 0.1201 0.105 Uiso 0.57(2) 1 d R U P D 1
H10S H 0.6559 0.4021 0.1216 0.105 Uiso 0.43(2) 1 d R U P D 2
C104 C 0.6585(9) 0.3890(4) 0.0323(3) 0.106(4) Uani 1 1 d . . . . .
H104 H 0.6631 0.4003 0.0059 0.127 Uiso 0.57(2) 1 d R U P D 1
H10T H 0.6817 0.3902 0.0075 0.127 Uiso 0.43(2) 1 d R U P D 2
C105 C 0.638(2) 0.3449(10) 0.0397(8) 0.099(9) Uani 0.57(2) 1 d . . P D 1
H10E H 0.6359 0.3179 0.0223 0.119 Uiso 0.57(2) 1 calc R U P D 1
C106 C 0.5810(19) 0.3063(6) 0.0945(5) 0.133(12) Uani 0.57(2) 1 d D . P D 1
H10C H 0.6165 0.2775 0.0941 0.160 Uiso 0.57(2) 1 calc R U P D 1
H10D H 0.5287 0.2993 0.0778 0.160 Uiso 0.57(2) 1 calc R U P D 1
C107 C 0.5630(10) 0.3151(4) 0.1367(4) 0.051(4) Uani 0.57(2) 1 d D . P D 1
H10F H 0.5264 0.3433 0.1382 0.062 Uiso 0.57(2) 1 calc R U P D 1
H10G H 0.6143 0.3206 0.1547 0.062 Uiso 0.57(2) 1 calc R U P D 1
C10A C 0.5951(19) 0.3544(9) 0.0461(12) 0.074(8) Uani 0.43(2) 1 d . . P D 2
H10J H 0.5665 0.3309 0.0294 0.089 Uiso 0.43(2) 1 calc R U P D 2
C10B C 0.5346(14) 0.3313(8) 0.1113(7) 0.094(10) Uani 0.43(2) 1 d D . P D 2
H10H H 0.4832 0.3208 0.0953 0.113 Uiso 0.43(2) 1 calc R U P D 2
H10I H 0.5200 0.3497 0.1348 0.113 Uiso 0.43(2) 1 calc R U P D 2
C10C C 0.5865(14) 0.2882(10) 0.1248(8) 0.107(10) Uani 0.43(2) 1 d D . P D 2
H10K H 0.6373 0.2968 0.1421 0.129 Uiso 0.43(2) 1 calc R U P D 2
H10L H 0.5995 0.2674 0.1023 0.129 Uiso 0.43(2) 1 calc R U P D 2
C108 C 0.5191(8) 0.2676(4) 0.1482(4) 0.113(4) Uani 1 1 d D . . . .
H10P H 0.4657 0.2705 0.1326 0.135 Uiso 1 1 d R U . D .
H10Q H 0.5532 0.2388 0.1443 0.135 Uiso 0.57(2) 1 d R U P D 1
H10R H 0.5236 0.2324 0.1444 0.135 Uiso 0.43(2) 1 d R U P D 2
C109 C 0.4369(5) 0.2903(3) 0.2023(3) 0.068(2) Uani 1 1 d . . . . .
C110 C 0.4308(5) 0.2906(2) 0.2452(3) 0.0560(19) Uani 1 1 d . . . . .
C111 C 0.4988(4) 0.2965(2) 0.2740(3) 0.059(2) Uani 1 1 d . . . . .
H11B H 0.5526 0.2986 0.2659 0.070 Uiso 1 1 calc R U . . .

loop_
_atom_site_aniso_label
_atom_site_aniso_U_11
_atom_site_aniso_U_22
_atom_site_aniso_U_33
_atom_site_aniso_U_23
_atom_site_aniso_U_13
_atom_site_aniso_U_12
Pd1 0.0296(2) 0.0361(2) 0.0412(3) -0.00318(19) -0.00081(19) -0.00402(18)
Pd2 0.0287(2) 0.0479(3) 0.0350(3) 0.0015(2) 0.00394(18) 0.00162(19)
Pd3 0.0425(3) 0.0566(3) 0.0294(3) 0.0026(2) 0.0019(2) 0.0075(2)
O1 0.030(2) 0.064(3) 0.039(2) 0.004(2) 0.0062(18) 0.0061(19)
O2 0.035(2) 0.050(3) 0.034(2) -0.0043(19) 0.0039(18) 0.0025(18)
O3 0.029(2) 0.065(3) 0.052(3) -0.012(2) 0.0068(19) 0.003(2)
O4 0.037(2) 0.062(3) 0.051(3) 0.002(2) -0.006(2) 0.000(2)
O5 0.056(3) 0.078(3) 0.033(3) -0.004(2) 0.003(2) 0.022(3)
O6 0.087(4) 0.100(4) 0.040(3) 0.006(3) 0.018(3) 0.058(4)
O7 0.057(3) 0.076(3) 0.044(3) -0.005(2) 0.000(2) -0.024(3)
O8 0.073(3) 0.078(4) 0.030(3) -0.015(2) -0.010(2) 0.030(3)
O9 0.052(4) 0.239(10) 0.117(6) -0.121(7) -0.026(4) 0.046(5)
O10 0.134(6) 0.059(3) 0.058(4) 0.015(3) -0.023(4) -0.037(4)
O11 0.062(3) 0.063(3) 0.067(3) 0.000(3) 0.024(3) 0.004(3)
O12 0.043(3) 0.064(3) 0.054(3) 0.012(2) 0.002(2) 0.002(2)
O13 0.051(3) 0.061(3) 0.097(4) -0.005(3) -0.010(3) -0.008(3)
O14 0.048(3) 0.053(3) 0.082(4) -0.003(3) -0.003(3) -0.006(2)
O15 0.074(4) 0.095(5) 0.076(4) 0.017(3) 0.005(3) -0.016(3)
O16 0.118(8) 0.215(13) 0.182(11) 0.098(10) 0.053(8) 0.082(9)
O17 0.138(6) 0.148(6) 0.150(6) -0.003(5) 0.043(5) 0.020(5)
O18 0.45(3) 0.33(3) 0.221(19) -0.074(18) 0.17(2) -0.15(2)
O19 0.216(12) 0.186(11) 0.109(7) -0.035(7) 0.040(7) -0.125(10)
O20 0.127(7) 0.103(6) 0.117(7) 0.002(5) -0.006(5) 0.001(5)
O21 0.107(6) 0.189(9) 0.082(5) -0.041(5) -0.024(4) 0.090(6)
O22 0.060(4) 0.100(5) 0.118(6) 0.000(4) 0.016(4) -0.012(3)
O23 0.100(5) 0.074(4) 0.092(5) -0.017(4) 0.000(4) -0.002(4)
O24 0.059(5) 0.069(5) 0.073(5) 0.020(4) 0.015(4) 0.021(4)
O24' 0.038(8) 0.046(9) 0.059(11) 0.018(8) 0.001(7) 0.004(7)
O25 0.130(8) 0.123(7) 0.112(7) -0.003(6) -0.031(6) -0.024(6)
O26 0.071(11) 0.45(7) 0.063(11) 0.014(18) 0.028(8) 0.04(2)
O26' 0.058(13) 0.13(2) 0.23(4) -0.08(2) 0.059(18) -0.035(11)
O27 0.137(9) 0.266(16) 0.147(10) 0.107(11) 0.047(8) 0.015(10)
O28 0.151(7) 0.086(5) 0.089(5) 0.012(4) -0.049(5) -0.039(5)
O29 0.264(9) 0.097(4) 0.156(6) 0.002(4) 0.123(6) 0.032(5)
O30 0.125(6) 0.330(13) 0.146(7) 0.043(7) 0.032(5) 0.075(7)
O31 0.097(8) 0.158(13) 0.122(11) 0.007(9) -0.001(7) -0.021(8)
O32 0.18(2) 0.22(3) 0.20(2) 0.15(2) 0.087(16) 0.015(17)
O33 0.37(4) 0.23(3) 0.19(2) -0.064(19) 0.14(2) -0.13(3)
O31' 0.10(3) 0.17(4) 0.57(13) -0.21(6) -0.07(5) 0.08(3)
O32' 0.13(2) 0.058(15) 0.074(17) 0.007(13) 0.017(15) -0.009(14)
O33' 0.11(3) 0.17(4) 0.07(2) -0.03(2) 0.012(19) -0.02(3)
O34 0.067(3) 0.064(3) 0.040(3) 0.003(2) -0.007(2) -0.003(3)
O35 0.079(4) 0.088(5) 0.108(5) 0.004(4) -0.012(4) 0.021(4)
O36 0.077(4) 0.084(4) 0.111(5) -0.039(4) -0.024(4) 0.007(3)
O37 0.264(9) 0.097(4) 0.156(6) 0.002(4) 0.123(6) 0.032(5)
O38 0.125(6) 0.330(13) 0.146(7) 0.043(7) 0.032(5) 0.075(7)
O39 0.104(6) 0.118(6) 0.130(7) 0.000(5) -0.008(5) -0.014(5)
O40 0.096(6) 0.164(8) 0.131(7) -0.051(6) 0.000(5) -0.025(6)
O41 0.138(6) 0.148(6) 0.150(6) -0.003(5) 0.043(5) 0.020(5)
O42 0.140(7) 0.097(6) 0.110(6) 0.006(5) -0.026(5) -0.014(5)
O43 0.121(7) 0.201(10) 0.077(5) -0.033(6) -0.009(5) 0.048(7)
O44 0.143(8) 0.139(8) 0.151(8) 0.007(6) 0.036(7) -0.043(6)
O45 0.115(7) 0.119(7) 0.244(13) 0.019(8) -0.011(8) -0.015(6)
O46 0.121(8) 0.328(17) 0.087(6) -0.054(8) -0.018(5) 0.042(9)
O47 0.074(5) 0.291(15) 0.166(9) 0.107(10) -0.030(5) -0.053(7)
O48 0.189(11) 0.234(13) 0.145(9) -0.063(9) 0.028(8) -0.096(10)
O49 0.255(14) 0.175(11) 0.179(11) -0.056(9) 0.133(11) -0.024(10)
O50 0.258(18) 0.46(3) 0.202(14) 0.112(17) 0.095(13) 0.20(2)
O51 0.41(2) 0.113(8) 0.184(11) -0.011(7) 0.190(14) -0.005(10)
O52 0.112(8) 0.165(10) 0.287(16) -0.013(10) 0.010(9) -0.030(7)
O53 0.241(14) 0.170(11) 0.210(12) -0.026(9) 0.114(11) -0.100(10)
O54 0.221(13) 0.265(15) 0.102(8) -0.003(9) 0.022(8) 0.010(12)
O55 0.50(4) 0.38(3) 0.48(4) -0.23(3) -0.06(3) 0.27(3)
O56 0.175(12) 0.303(19) 0.292(18) 0.205(16) 0.000(11) 0.053(12)
O57 0.223(14) 0.33(2) 0.152(10) -0.146(12) -0.054(9) 0.107(13)
O58 0.113(8) 0.52(3) 0.115(8) -0.007(13) 0.020(7) 0.024(12)
O59 0.152(10) 0.202(13) 0.36(2) -0.150(14) 0.009(12) -0.024(9)
O60 0.202(14) 0.59(4) 0.35(2) 0.36(3) 0.142(15) 0.192(19)
O61 0.248(16) 0.138(10) 0.296(19) 0.023(11) 0.043(14) 0.052(10)
O62 0.37(3) 0.39(3) 0.55(4) -0.38(3) 0.32(3) -0.19(2)
O63 0.182(14) 0.56(4) 0.187(15) -0.061(19) -0.011(11) -0.023(19)
O64 0.062(5) 0.095(7) 0.081(6) 0.001(5) -0.017(4) -0.005(5)
N1 0.028(2) 0.037(3) 0.054(3) 0.010(2) -0.003(2) -0.004(2)
N2 0.031(3) 0.052(3) 0.042(3) 0.001(2) 0.008(2) 0.003(2)
N3 0.040(3) 0.057(3) 0.029(3) 0.005(2) 0.004(2) 0.003(2)
N4 0.041(3) 0.050(3) 0.035(3) -0.009(2) 0.001(2) 0.003(2)
N5 0.032(3) 0.105(5) 0.043(3) -0.016(3) 0.003(2) 0.011(3)
N6 0.067(4) 0.162(8) 0.034(4) -0.015(4) 0.008(3) -0.057(5)
N7 0.056(3) 0.062(4) 0.038(3) 0.004(3) 0.004(3) 0.019(3)
N8 0.048(3) 0.057(3) 0.039(3) 0.001(3) -0.002(2) 0.019(3)
N9 0.046(3) 0.102(5) 0.044(4) 0.016(3) 0.001(3) 0.016(3)
N10 0.034(3) 0.045(3) 0.034(3) 0.005(2) 0.003(2) 0.000(2)
N11 0.044(3) 0.047(3) 0.040(3) 0.001(2) 0.001(2) 0.005(2)
N12 0.044(3) 0.046(3) 0.044(3) -0.010(2) -0.005(2) 0.002(2)
N13 0.042(3) 0.034(3) 0.058(4) -0.003(2) -0.011(3) -0.003(2)
N14 0.083(5) 0.032(3) 0.061(4) 0.003(3) -0.023(3) -0.002(3)
N15 0.069(4) 0.048(3) 0.059(4) 0.005(3) -0.021(3) -0.003(3)
N16 0.030(2) 0.046(3) 0.046(3) 0.004(2) 0.005(2) 0.003(2)
N17 0.031(3) 0.049(3) 0.053(3) 0.006(3) 0.007(2) -0.001(2)
N18 0.038(3) 0.055(3) 0.064(4) 0.001(3) 0.010(3) -0.005(3)
N19 0.037(3) 0.072(4) 0.041(3) -0.005(3) 0.002(2) 0.002(3)
N20 0.038(3) 0.073(4) 0.068(4) -0.008(3) 0.006(3) 0.000(3)
N21 0.062(3) 0.091(4) 0.105(5) 0.001(3) 0.012(3) 0.012(3)
N22 0.029(2) 0.042(3) 0.040(3) -0.006(2) 0.004(2) -0.008(2)
N23 0.040(3) 0.042(3) 0.043(3) -0.002(2) 0.002(2) -0.013(2)
N24 0.074(5) 0.048(4) 0.080(5) 0.000(3) -0.017(4) -0.008(3)
N25 0.042(3) 0.056(3) 0.037(3) 0.001(2) 0.005(2) -0.003(3)
N26 0.059(4) 0.059(4) 0.075(5) 0.012(3) 0.006(3) -0.001(3)
N27 0.071(4) 0.054(4) 0.068(5) 0.005(3) 0.006(4) 0.012(3)
N28 0.080(4) 0.056(4) 0.043(4) 0.014(3) -0.006(3) -0.009(3)
N29 0.087(12) 0.047(8) 0.084(12) 0.015(8) 0.029(11) -0.010(7)
N29' 0.066(12) 0.066(12) 0.053(11) 0.017(8) 0.009(8) 0.015(10)
N30 0.085(5) 0.063(4) 0.075(5) 0.016(4) 0.016(4) -0.015(4)
N31 0.137(11) 0.139(11) 0.111(9) 0.014(8) 0.050(9) 0.003(9)
N32 0.184(12) 0.092(7) 0.059(5) -0.003(5) 0.007(7) 0.056(8)
N33 0.040(4) 0.065(5) 0.054(5) 0.003(5) 0.018(4) 0.016(4)
N33' 0.040(4) 0.065(5) 0.054(5) 0.003(5) 0.018(4) 0.016(4)
N34 0.035(3) 0.098(6) 0.055(5) -0.002(4) -0.001(3) -0.013(4)
N35 0.062(3) 0.091(4) 0.105(5) 0.001(3) 0.012(3) 0.012(3)
N36 0.34(6) 0.12(2) 0.24(4) 0.03(3) -0.15(4) -0.07(3)
N36' 0.049(17) 0.07(2) 0.14(4) 0.08(3) -0.005(19) -0.014(15)
C1 0.037(3) 0.054(4) 0.052(4) 0.015(3) -0.007(3) -0.009(3)
C2 0.035(3) 0.070(5) 0.058(5) 0.017(4) -0.009(3) -0.009(3)
C3 0.029(3) 0.095(6) 0.078(6) 0.037(5) 0.005(4) 0.003(4)
C4 0.034(3) 0.073(5) 0.055(4) 0.018(4) 0.006(3) 0.003(3)
C5 0.035(3) 0.050(4) 0.045(4) 0.010(3) 0.008(3) 0.001(3)
C6 0.032(3) 0.050(4) 0.042(4) 0.002(3) 0.006(3) 0.000(3)
C7 0.027(3) 0.061(4) 0.057(4) 0.021(3) 0.005(3) -0.002(3)
C8 0.034(3) 0.036(3) 0.037(3) 0.001(3) 0.007(2) 0.002(2)
C9 0.030(3) 0.032(3) 0.032(3) 0.001(2) 0.004(2) 0.001(2)
C10 0.035(3) 0.034(3) 0.033(3) 0.000(2) 0.008(2) 0.000(2)
C11 0.038(3) 0.062(4) 0.046(4) 0.004(3) 0.013(3) 0.007(3)
C12 0.050(4) 0.071(5) 0.061(5) -0.006(4) 0.021(4) 0.016(4)
C13 0.057(4) 0.084(6) 0.049(4) -0.020(4) 0.016(4) 0.002(4)
C14 0.049(4) 0.085(5) 0.042(4) -0.018(4) 0.001(3) -0.001(4)
C15 0.033(3) 0.053(4) 0.043(4) -0.002(3) 0.005(3) 0.004(3)
C16 0.033(3) 0.056(4) 0.046(4) -0.005(3) -0.001(3) 0.007(3)
C17 0.034(3) 0.058(4) 0.063(5) -0.013(3) 0.007(3) 0.005(3)
C18 0.033(3) 0.038(3) 0.048(4) 0.007(3) 0.003(3) 0.004(3)
C19 0.032(3) 0.031(3) 0.039(3) -0.002(2) 0.003(2) -0.001(2)
C20 0.043(3) 0.034(3) 0.034(3) -0.005(2) -0.001(3) 0.002(3)
C21 0.053(4) 0.073(5) 0.030(4) 0.001(3) 0.002(3) 0.003(4)
C22 0.064(5) 0.090(6) 0.035(4) 0.009(4) -0.001(3) 0.000(4)
C23 0.073(5) 0.093(6) 0.040(4) 0.019(4) -0.010(4) 0.009(5)
C24 0.075(6) 0.094(6) 0.045(5) 0.018(4) -0.004(4) 0.021(5)
C25 0.055(4) 0.073(5) 0.043(4) 0.013(4) 0.001(3) 0.009(4)
C26 0.048(4) 0.049(4) 0.060(5) 0.001(3) -0.004(3) 0.002(3)
C27 0.053(4) 0.072(5) 0.045(4) -0.004(4) -0.002(3) -0.014(4)
C28 0.063(4) 0.050(4) 0.035(4) 0.000(3) 0.006(3) 0.018(3)
C29 0.047(3) 0.030(3) 0.034(3) -0.001(2) 0.010(3) 0.006(3)
C30 0.035(3) 0.031(3) 0.039(3) 0.003(2) 0.011(3) 0.010(2)
C31 0.037(3) 0.073(5) 0.031(3) -0.012(3) 0.005(3) -0.001(3)
C32 0.054(4) 0.066(5) 0.046(4) -0.020(3) 0.003(3) 0.006(4)
C33 0.055(5) 0.101(7) 0.054(5) -0.023(4) 0.010(4) 0.018(4)
C34 0.037(4) 0.205(13) 0.065(6) -0.052(7) -0.007(4) 0.009(6)
C35 0.060(6) 0.230(15) 0.068(6) -0.042(8) 0.040(5) -0.067(8)
C36 0.096(7) 0.164(11) 0.037(5) -0.004(5) 0.024(5) -0.066(7)
C37 0.052(4) 0.059(4) 0.044(4) -0.003(3) 0.005(3) -0.025(3)
C38 0.049(4) 0.040(3) 0.038(4) 0.001(3) -0.006(3) -0.009(3)
C39 0.049(4) 0.041(3) 0.046(4) -0.003(3) -0.001(3) 0.004(3)
C40 0.039(3) 0.056(4) 0.046(4) -0.005(3) -0.004(3) 0.004(3)
C41 0.035(3) 0.069(5) 0.044(4) 0.003(3) -0.001(3) 0.008(3)
C42 0.042(4) 0.062(4) 0.039(4) 0.001(3) -0.005(3) 0.000(3)
C43 0.058(4) 0.062(4) 0.039(4) -0.006(3) -0.002(3) 0.009(3)
C44 0.056(4) 0.050(4) 0.059(5) -0.014(3) -0.008(3) 0.005(3)
C45 0.048(4) 0.040(3) 0.054(4) -0.002(3) -0.005(3) 0.001(3)
C46 0.052(4) 0.070(5) 0.055(5) -0.024(4) -0.008(3) 0.020(4)
C47 0.046(4) 0.038(3) 0.046(4) -0.008(3) -0.010(3) 0.010(3)
C48 0.051(4) 0.037(3) 0.041(4) -0.010(3) -0.009(3) 0.009(3)
C49 0.039(3) 0.061(4) 0.034(4) -0.001(3) 0.001(3) 0.015(3)
C50 0.116(8) 0.087(6) 0.043(5) -0.008(4) -0.002(5) 0.055(6)
C51 0.113(7) 0.078(6) 0.046(5) -0.009(4) -0.010(5) 0.052(5)
C52 0.047(4) 0.061(4) 0.038(4) 0.005(3) -0.007(3) 0.015(3)
C53 0.052(4) 0.065(5) 0.044(4) 0.008(3) 0.001(3) 0.013(3)
C54 0.052(4) 0.096(6) 0.044(4) -0.002(4) 0.000(3) 0.013(4)
C55 0.051(4) 0.036(3) 0.052(4) -0.008(3) -0.003(3) 0.003(3)
C56 0.047(4) 0.033(3) 0.045(4) 0.003(3) -0.007(3) 0.002(3)
C57 0.051(4) 0.042(3) 0.043(4) 0.007(3) -0.003(3) -0.011(3)
C58 0.049(4) 0.038(4) 0.066(5) -0.003(3) -0.015(3) 0.001(3)
C59 0.059(4) 0.046(4) 0.053(4) 0.004(3) -0.019(3) -0.015(3)
C60 0.071(5) 0.049(4) 0.066(5) 0.008(4) -0.024(4) -0.017(4)
C61 0.133(9) 0.032(4) 0.078(6) 0.002(4) -0.039(6) 0.014(5)
C62 0.157(10) 0.046(5) 0.066(6) 0.020(4) -0.042(6) -0.024(6)
C63 0.089(6) 0.062(5) 0.064(5) 0.011(4) -0.032(5) -0.011(4)
C64 0.086(6) 0.038(4) 0.055(5) 0.001(3) -0.018(4) 0.002(4)
C65 0.064(4) 0.026(3) 0.056(4) -0.001(3) -0.008(3) -0.003(3)
C66 0.061(4) 0.034(3) 0.053(4) -0.007(3) 0.006(3) -0.001(3)
C67 0.030(3) 0.047(4) 0.045(4) 0.002(3) 0.005(3) 0.000(3)
C68 0.052(4) 0.048(4) 0.058(4) -0.007(3) 0.014(3) -0.009(3)
C69 0.063(5) 0.041(4) 0.071(5) 0.001(4) 0.014(4) -0.003(3)
C70 0.040(4) 0.055(4) 0.057(4) 0.011(3) 0.007(3) -0.004(3)
C71 0.045(4) 0.049(4) 0.055(4) 0.008(3) 0.009(3) -0.003(3)
C72 0.037(3) 0.049(4) 0.079(5) 0.001(4) 0.011(3) -0.001(3)
C73 0.047(4) 0.034(3) 0.067(5) 0.000(3) 0.012(4) 0.003(3)
C74 0.046(4) 0.029(3) 0.053(4) -0.002(3) 0.006(3) 0.000(3)
C75 0.042(3) 0.033(3) 0.044(4) -0.001(3) -0.002(3) 0.002(3)
C76 0.037(3) 0.063(4) 0.048(4) 0.000(3) -0.003(3) 0.009(3)
C77 0.067(5) 0.115(8) 0.050(5) -0.006(5) 0.018(4) -0.023(5)
C78 0.061(5) 0.129(8) 0.066(6) -0.013(6) 0.027(4) -0.027(5)
C79 0.032(3) 0.086(6) 0.085(6) -0.027(5) 0.001(4) -0.001(4)
C80 0.045(4) 0.074(6) 0.111(8) -0.015(5) 0.016(5) -0.012(4)
C81 0.049(4) 0.067(5) 0.086(6) 0.001(4) 0.014(4) 0.000(4)
C82 0.037(3) 0.034(3) 0.058(4) 0.001(3) -0.004(3) 0.005(3)
C83 0.035(3) 0.031(3) 0.058(4) 0.002(3) -0.006(3) 0.003(2)
C84 0.043(4) 0.037(3) 0.058(4) -0.002(3) -0.006(3) 0.006(3)
C85 0.051(4) 0.042(4) 0.043(4) -0.006(3) 0.011(3) -0.011(3)
C86 0.048(4) 0.052(4) 0.041(4) -0.006(3) 0.013(3) -0.011(3)
C87 0.049(4) 0.056(4) 0.043(4) 0.002(3) 0.007(3) -0.016(3)
C88 0.055(4) 0.040(4) 0.055(4) 0.002(3) 0.002(3) -0.011(3)
C89 0.052(4) 0.048(4) 0.074(5) -0.002(4) -0.013(4) -0.013(3)
C90 0.077(6) 0.044(4) 0.081(6) 0.000(4) -0.029(5) -0.011(4)
C91 0.055(5) 0.035(4) 0.098(7) -0.006(4) -0.007(4) -0.008(3)
C92 0.052(4) 0.030(3) 0.086(6) -0.004(3) -0.011(4) -0.002(3)
C93 0.057(4) 0.034(3) 0.075(5) -0.005(3) -0.006(4) 0.003(3)
C94 0.049(4) 0.052(4) 0.062(5) 0.012(4) 0.007(3) 0.003(3)
C95 0.050(4) 0.076(5) 0.040(4) 0.002(4) 0.000(3) -0.015(4)
C96 0.066(5) 0.067(5) 0.059(5) 0.007(4) 0.011(4) -0.020(4)
C97 0.109(8) 0.075(7) 0.081(7) 0.018(5) 0.004(6) 0.007(6)
C98 0.074(7) 0.096(8) 0.185(13) 0.048(9) 0.042(8) 0.026(6)
C99 0.069(6) 0.095(7) 0.098(7) 0.032(6) 0.018(5) 0.028(5)
C100 0.052(4) 0.036(4) 0.079(6) 0.006(4) -0.004(4) 0.001(3)
C101 0.050(4) 0.027(3) 0.069(5) 0.001(3) -0.013(3) -0.002(3)
C102 0.048(4) 0.029(3) 0.070(5) 0.008(3) -0.010(3) -0.011(3)
C103 0.095(7) 0.097(7) 0.066(6) 0.036(5) -0.009(5) -0.023(6)
C104 0.177(12) 0.069(6) 0.070(7) -0.011(5) 0.010(7) -0.025(7)
C105 0.14(2) 0.074(16) 0.093(16) -0.009(12) 0.049(18) -0.026(16)
C106 0.27(3) 0.070(12) 0.070(13) -0.011(10) 0.076(17) -0.068(16)
C107 0.060(9) 0.039(7) 0.057(9) -0.013(6) 0.018(7) -0.006(6)
C10A 0.09(2) 0.037(11) 0.10(2) 0.015(13) -0.008(17) 0.009(12)
C10B 0.101(18) 0.14(2) 0.038(13) -0.003(14) 0.007(11) 0.062(17)
C10C 0.12(2) 0.14(3) 0.075(18) 0.014(18) 0.049(16) 0.033(19)
C108 0.119(9) 0.122(10) 0.104(9) 0.041(7) 0.041(7) -0.024(8)
C109 0.050(4) 0.064(5) 0.088(7) 0.023(5) 0.000(4) -0.013(4)
C110 0.055(4) 0.035(3) 0.075(5) 0.010(3) -0.005(4) -0.012(3)
C111 0.043(4) 0.037(4) 0.093(6) 0.007(4) -0.009(4) -0.010(3)

loop_
_atom_type_symbol
_atom_type_description
_atom_type_scat_dispersion_real
_atom_type_scat_dispersion_imag
_atom_type_scat_source
C C 0.0033 0.0016 'International Tables Vol C Tables 4.2.6.8 and 6.1.1.4'
H H 0.0000 0.0000 'International Tables Vol C Tables 4.2.6.8 and 6.1.1.4'
N N 0.0061 0.0033 'International Tables Vol C Tables 4.2.6.8 and 6.1.1.4'
O O 0.0106 0.0060 'International Tables Vol C Tables 4.2.6.8 and 6.1.1.4'
Pd Pd -0.9988 1.0072 'International Tables Vol C Tables 4.2.6.8 and 6.1.1.4'

loop_
_geom_angle_atom_site_label_1
_geom_angle_atom_site_label_2
_geom_angle_atom_site_label_3
_geom_angle
N4 Pd1 N13 90.8(2)
N4 Pd1 N22 87.6(2)
N13 Pd1 N22 177.1(2)
N4 Pd1 N1 176.8(2)
N13 Pd1 N1 89.5(2)
N22 Pd1 N1 92.27(19)
N10 Pd2 N25 88.3(2)
N10 Pd2 N16 90.9(2)
N25 Pd2 N16 178.5(2)
N10 Pd2 N2 175.6(2)
N25 Pd2 N2 89.1(2)
N16 Pd2 N2 91.8(2)
N19 Pd3 N28 175.7(3)
N19 Pd3 N7 91.9(2)
N28 Pd3 N7 87.1(3)
N19 Pd3 N3 89.4(2)
N28 Pd3 N3 91.6(2)
N7 Pd3 N3 178.6(2)
C8 O1 C7 115.7(5)
C18 O3 C17 117.8(5)
C28 O5 C27 117.3(5)
N34 O26 O27 44.8(15)
N34 O27 O26 55(2)
H34C O34 H34D 109.5
H35C O35 H35D 109.5
H36C O36 H36D 109.5
H37A O37 H37B 109.5
H38A O38 H38B 109.4
H39B O39 H39C 109.5
H40C O40 H40D 109.5
H41B O41 H41C 109.5
H42B O42 H42C 109.3
H43C O43 H43D 100.7
H44C O44 H44D 109.5
H45C O45 H45D 109.5
H46A O46 H46B 102.9
H47A O47 H47B 109.4
H48B O48 H48C 120.1
H49C O49 H49B 109.4
H50B O50 H50C 116.9
H51B O51 H51C 109.5
H52C O52 H52D 109.5
H53C O53 H53D 109.5
H54C O54 H54D 109.5
H55A O55 H55B 119.1
H56A O56 H56B 109.6
H57B O57 H57C 109.5
H58C O58 H58D 109.5
H59B O59 H59C 109.5
H60B O60 H60C 107.2
H61C O61 H61D 109.5
H62C O62 H62D 109.5
H63C O63 H63D 109.4
H64A O64 H64B 109.5
C1 N1 C5 119.7(6)
C1 N1 Pd1 117.4(5)
C5 N1 Pd1 122.7(4)
C11 N2 C15 120.0(6)
C11 N2 Pd2 118.4(5)
C15 N2 Pd2 121.4(4)
C25 N3 C21 119.6(6)
C25 N3 Pd3 123.4(4)
C21 N3 Pd3 116.8(5)
C31 N4 C32 106.8(6)
C31 N4 Pd1 120.9(4)
C32 N4 Pd1 132.2(5)
C31 N5 C33 108.4(6)
C31 N5 C34 124.3(7)
C33 N5 C34 126.7(6)
C37 N6 C36 123.7(7)
C37 N6 H6 118.2
C36 N6 H6 118.2
C49 N7 C50 107.7(6)
C49 N7 Pd3 125.6(5)
C50 N7 Pd3 125.3(5)
C49 N8 C51 107.7(6)
C49 N8 C52 126.3(6)
C51 N8 C52 125.9(6)
C55 N9 C54 123.9(6)
C55 N9 H9A 118.1
C54 N9 H9A 118.1
C40 N10 C41 106.3(5)
C40 N10 Pd2 122.1(4)
C41 N10 Pd2 131.5(4)
C40 N11 C42 107.4(6)
C40 N11 C43 125.2(6)
C42 N11 C43 127.0(6)
C46 N12 C45 123.6(6)
C46 N12 H12B 118.2
C45 N12 H12B 118.2
C58 N13 C59 106.9(6)
C58 N13 Pd1 125.8(4)
C59 N13 Pd1 127.2(5)
C58 N14 C60 108.0(6)
C58 N14 C61 126.4(7)
C60 N14 C61 125.6(7)
C64 N15 C63 124.5(7)
C64 N15 H15A 117.8
C63 N15 H15A 117.8
C67 N16 C68 105.7(5)
C67 N16 Pd2 126.9(4)
C68 N16 Pd2 127.3(4)
C67 N17 C69 107.2(6)
C67 N17 C70 126.3(6)
C69 N17 C70 126.1(6)
C73 N18 C72 123.0(6)
C73 N18 H18A 118.5
C72 N18 H18A 118.5
C76 N19 C77 105.8(7)
C76 N19 Pd3 128.5(5)
C77 N19 Pd3 125.5(5)
C76 N20 C78 107.9(7)
C76 N20 C79 126.2(7)
C78 N20 C79 125.8(7)
C82 N21 C81 120.9(8)
C82 N21 H21B 119.5
C81 N21 H21B 119.5
C85 N22 C86 105.4(5)
C85 N22 Pd1 130.2(4)
C86 N22 Pd1 124.3(4)
C85 N23 C87 107.4(5)
C85 N23 C88 125.6(6)
C87 N23 C88 127.0(5)
C91 N24 C90 120.0(8)
C91 N24 H24B 120.0
C90 N24 H24B 120.0
C94 N25 C95 106.0(6)
C94 N25 Pd2 127.6(5)
C95 N25 Pd2 126.1(5)
C94 N26 C96 107.0(7)
C94 N26 C97 124.2(7)
C96 N26 C97 128.7(7)
C100 N27 C99 121.0(8)
C100 N27 H27C 119.5
C99 N27 H27C 119.5
C103 N28 C104 104.7(8)
C103 N28 Pd3 129.6(6)
C104 N28 Pd3 124.6(6)
C105 N29 C103 112.0(15)
C105 N29 C106 120.7(18)
C103 N29 C106 126.9(16)
C103 N29' C10A 98.3(17)
C103 N29' C10B 134(2)
C10A N29' C10B 127(2)
C109 N30 C108 124.0(9)
C109 N30 H30B 118.0
C108 N30 H30B 118.0
O16 N31 O17 125.1(18)
O16 N31 O18 124.6(16)
O17 N31 O18 108.2(16)
O21 N32 O20 112.7(14)
O21 N32 O19 134.4(13)
O20 N32 O19 112.9(11)
O23 N33 O24 119.3(10)
O23 N33 O22 125.7(9)
O24 N33 O22 115.0(9)
O22 N33' O24' 107.5(10)
O22 N33' O23 125.1(10)
O24' N33' O23 126.7(11)
O27 N34 O25 128.5(12)
O27 N34 O26 80(3)
O25 N34 O26 150(3)
O27 N34 O26' 133(2)
O25 N34 O26' 97(3)
O28 N35 O30 119.3(5)
O28 N35 O29 123.1(5)
O30 N35 O29 117.5(5)
O32 N36 O33 113(5)
O32 N36 O31 137(4)
O33 N36 O31 108(3)
O31' N36' O33' 133(5)
O31' N36' O32' 112(4)
O33' N36' O32' 111(4)
N1 C1 C2 121.1(7)
N1 C1 H1A 119.4
C2 C1 H1A 119.4
C3 C2 C1 119.7(7)
C3 C2 H2A 120.1
C1 C2 H2A 120.1
C2 C3 C4 119.3(7)
C2 C3 H3A 120.4
C4 C3 H3A 120.4
C5 C4 C3 120.4(7)
C5 C4 H4A 119.8
C3 C4 H4A 119.8
N1 C5 C4 119.7(6)
N1 C5 C6 118.2(5)
C4 C5 C6 122.0(6)
C5 C6 C7 112.4(5)
C5 C6 H6A 109.1
C7 C6 H6A 109.1
C5 C6 H6B 109.1
C7 C6 H6B 109.1
H6A C6 H6B 107.9
O1 C7 C6 111.0(5)
O1 C7 H7A 109.4
C6 C7 H7A 109.4
O1 C7 H7B 109.4
C6 C7 H7B 109.4
H7A C7 H7B 108.0
O2 C8 O1 124.3(6)
O2 C8 C9 123.9(5)
O1 C8 C9 111.8(5)
C10 C9 C30 119.3(5)
C10 C9 C8 117.9(5)
C30 C9 C8 122.8(5)
C19 C10 C9 119.8(5)
C19 C10 H10A 120.1
C9 C10 H10A 120.1
N2 C11 C12 122.2(7)
N2 C11 H11A 118.9
C12 C11 H11A 118.9
C11 C12 C13 119.0(6)
C11 C12 H12A 120.5
C13 C12 H12A 120.5
C14 C13 C12 119.0(7)
C14 C13 H13A 120.5
C12 C13 H13A 120.5
C13 C14 C15 121.2(7)
C13 C14 H14A 119.4
C15 C14 H14A 119.4
N2 C15 C14 118.6(6)
N2 C15 C16 119.9(6)
C14 C15 C16 121.4(6)
C17 C16 C15 110.0(6)
C17 C16 H16A 109.7
C15 C16 H16A 109.7
C17 C16 H16B 109.7
C15 C16 H16B 109.7
H16A C16 H16B 108.2
O3 C17 C16 110.8(6)
O3 C17 H17A 109.5
C16 C17 H17A 109.5
O3 C17 H17B 109.5
C16 C17 H17B 109.5
H17A C17 H17B 108.1
O4 C18 O3 122.9(6)
O4 C18 C19 124.5(6)
O3 C18 C19 112.6(5)
C20 C19 C10 120.8(5)
C20 C19 C18 118.0(6)
C10 C19 C18 121.2(5)
C19 C20 C29 120.0(6)
C19 C20 H20A 120.0
C29 C20 H20A 120.0
N3 C21 C22 121.3(7)
N3 C21 H21A 119.3
C22 C21 H21A 119.3
C23 C22 C21 119.9(7)
C23 C22 H22A 120.0
C21 C22 H22A 120.0
C22 C23 C24 118.7(7)
C22 C23 H23A 120.6
C24 C23 H23A 120.6
C25 C24 C23 119.9(8)
C25 C24 H24A 120.0
C23 C24 H24A 120.0
N3 C25 C24 120.2(7)
N3 C25 C26 119.3(6)
C24 C25 C26 120.5(7)
C27 C26 C25 108.4(6)
C27 C26 H26A 110.0
C25 C26 H26A 110.0
C27 C26 H26B 110.0
C25 C26 H26B 110.0
H26A C26 H26B 108.4
O5 C27 C26 108.9(6)
O5 C27 H27A 109.9
C26 C27 H27A 109.9
O5 C27 H27B 109.9
C26 C27 H27B 109.9
H27A C27 H27B 108.3
O6 C28 O5 124.3(6)
O6 C28 C29 124.5(6)
O5 C28 C29 111.3(5)
C30 C29 C20 120.2(5)
C30 C29 C28 119.4(5)
C20 C29 C28 120.5(6)
C29 C30 C9 120.0(5)
C29 C30 H30A 120.0
C9 C30 H30A 120.0
N4 C31 N5 109.8(6)
N4 C31 H31A 125.1
N5 C31 H31A 125.1
C33 C32 N4 108.9(6)
C33 C32 H32A 125.5
N4 C32 H32A 125.5
C32 C33 N5 105.9(6)
C32 C33 H33A 127.0
N5 C33 H33A 127.0
N5 C34 C35 112.5(9)
N5 C34 H34A 109.1
C35 C34 H34A 109.1
N5 C34 H34B 109.1
C35 C34 H34B 109.1
H34A C34 H34B 107.8
C36 C35 C34 114.4(7)
C36 C35 H35A 108.7
C34 C35 H35A 108.7
C36 C35 H35B 108.7
C34 C35 H35B 108.7
H35A C35 H35B 107.6
N6 C36 C35 113.5(10)
N6 C36 H36A 108.9
C35 C36 H36A 108.9
N6 C36 H36B 108.9
C35 C36 H36B 108.9
H36A C36 H36B 107.7
O7 C37 N6 123.5(7)
O7 C37 C38 119.7(6)
N6 C37 C38 116.8(6)
C39 C38 C57 119.6(6)
C39 C38 C37 123.2(6)
C57 C38 C37 117.2(6)
C38 C39 C47 120.9(6)
C38 C39 H39A 119.6
C47 C39 H39A 119.6
N10 C40 N11 110.6(6)
N10 C40 H40A 124.7
N11 C40 H40A 124.7
C42 C41 N10 109.3(6)
C42 C41 H41A 125.3
N10 C41 H41A 125.3
C41 C42 N11 106.4(6)
C41 C42 H42A 126.8
N11 C42 H42A 126.8
N11 C43 C44 113.1(6)
N11 C43 H43A 109.0
C44 C43 H43A 109.0
N11 C43 H43B 109.0
C44 C43 H43B 109.0
H43A C43 H43B 107.8
C43 C44 C45 113.7(6)
C43 C44 H44A 108.8
C45 C44 H44A 108.8
C43 C44 H44B 108.8
C45 C44 H44B 108.8
H44A C44 H44B 107.7
N12 C45 C44 112.7(6)
N12 C45 H45A 109.0
C44 C45 H45A 109.0
N12 C45 H45B 109.0
C44 C45 H45B 109.0
H45A C45 H45B 107.8
O9 C46 N12 120.5(7)
O9 C46 C47 119.3(7)
N12 C46 C47 120.1(6)
C48 C47 C39 118.8(6)
C48 C47 C46 124.3(6)
C39 C47 C46 116.8(6)
C56 C48 C47 120.5(6)
C56 C48 H48A 119.7
C47 C48 H48A 119.7
N7 C49 N8 110.1(6)
N7 C49 H49A 124.9
N8 C49 H49A 124.9
C51 C50 N7 107.5(7)
C51 C50 H50A 126.2
N7 C50 H50A 126.2
C50 C51 N8 106.9(7)
C50 C51 H51A 126.6
N8 C51 H51A 126.6
N8 C52 C53 111.6(5)
N8 C52 H52A 109.3
C53 C52 H52A 109.3
N8 C52 H52B 109.3
C53 C52 H52B 109.3
H52A C52 H52B 108.0
C54 C53 C52 112.2(6)
C54 C53 H53A 109.2
C52 C53 H53A 109.2
C54 C53 H53B 109.2
C52 C53 H53B 109.2
H53A C53 H53B 107.9
N9 C54 C53 111.0(7)
N9 C54 H54A 109.4
C53 C54 H54A 109.4
N9 C54 H54B 109.4
C53 C54 H54B 109.4
H54A C54 H54B 108.0
O8 C55 N9 122.9(7)
O8 C55 C56 122.0(6)
N9 C55 C56 115.1(6)
C57 C56 C48 119.5(6)
C57 C56 C55 122.1(6)
C48 C56 C55 118.4(6)
C56 C57 C38 120.7(6)
C56 C57 H57A 119.7
C38 C57 H57A 119.7
N13 C58 N14 110.0(6)
N13 C58 H58A 125.0
N14 C58 H58A 125.0
C60 C59 N13 108.8(6)
C60 C59 H59A 125.6
N13 C59 H59A 125.6
C59 C60 N14 106.3(6)
C59 C60 H60A 126.8
N14 C60 H60A 126.8
N14 C61 C62 108.9(8)
N14 C61 H61A 109.9
C62 C61 H61A 109.9
N14 C61 H61B 109.9
C62 C61 H61B 109.9
H61A C61 H61B 108.3
C61 C62 C63 115.1(7)
C61 C62 H62A 108.5
C63 C62 H62A 108.5
C61 C62 H62B 108.5
C63 C62 H62B 108.5
H62A C62 H62B 107.5
N15 C63 C62 112.8(8)
N15 C63 H63A 109.0
C62 C63 H63A 109.0
N15 C63 H63B 109.0
C62 C63 H63B 109.0
H63A C63 H63B 107.8
O10 C64 N15 123.8(7)
O10 C64 C65 120.6(7)
N15 C64 C65 115.6(7)
C84 C65 C66 119.7(7)
C84 C65 C64 121.3(7)
C66 C65 C64 119.0(7)
C65 C66 C74 120.4(7)
C65 C66 H66A 119.8
C74 C66 H66A 119.8
N16 C67 N17 111.4(6)
N16 C67 H67A 124.3
N17 C67 H67A 124.3
C69 C68 N16 108.9(6)
C69 C68 H68A 125.6
N16 C68 H68A 125.6
C68 C69 N17 106.7(6)
C68 C69 H69A 126.6
N17 C69 H69A 126.6
N17 C70 C71 111.5(6)
N17 C70 H70A 109.3
C71 C70 H70A 109.3
N17 C70 H70B 109.3
C71 C70 H70B 109.3
H70A C70 H70B 108.0
C72 C71 C70 112.0(6)
C72 C71 H71A 109.2
C70 C71 H71A 109.2
C72 C71 H71B 109.2
C70 C71 H71B 109.2
H71A C71 H71B 107.9
N18 C72 C71 114.1(6)
N18 C72 H72A 108.7
C71 C72 H72A 108.7
N18 C72 H72B 108.7
C71 C72 H72B 108.7
H72A C72 H72B 107.6
O11 C73 N18 122.7(7)
O11 C73 C74 120.0(7)
N18 C73 C74 117.2(6)
C75 C74 C66 119.0(6)
C75 C74 C73 123.9(6)
C66 C74 C73 117.1(6)
C74 C75 C83 121.0(6)
C74 C75 H75A 119.5
C83 C75 H75A 119.5
N19 C76 N20 110.5(7)
N19 C76 H76A 124.7
N20 C76 H76A 124.7
C78 C77 N19 109.5(8)
C78 C77 H77A 125.2
N19 C77 H77A 125.2
C77 C78 N20 106.2(7)
C77 C78 H78A 126.9
N20 C78 H78A 126.9
N20 C79 C80 112.6(7)
N20 C79 H79A 109.1
C80 C79 H79A 109.1
N20 C79 H79B 109.1
C80 C79 H79B 109.1
H79A C79 H79B 107.8
C79 C80 C81 114.4(7)
C79 C80 H80A 108.6
C81 C80 H80A 108.6
C79 C80 H80B 108.6
C81 C80 H80B 108.6
H80A C80 H80B 107.6
N21 C81 C80 112.7(8)
N21 C81 H81A 109.1
C80 C81 H81A 109.1
N21 C81 H81B 109.1
C80 C81 H81B 109.1
H81A C81 H81B 107.8
O12 C82 N21 121.4(7)
O12 C82 C83 120.1(6)
N21 C82 C83 118.5(7)
C75 C83 C84 118.7(6)
C75 C83 C82 118.4(6)
C84 C83 C82 122.7(6)
C65 C84 C83 121.1(6)
C65 C84 H84A 119.4
C83 C84 H84A 119.4
N22 C85 N23 111.1(6)
N22 C85 H85A 124.5
N23 C85 H85A 124.5
C87 C86 N22 109.7(6)
C87 C86 H86A 125.1
N22 C86 H86A 125.1
C86 C87 N23 106.4(6)
C86 C87 H87A 126.8
N23 C87 H87A 126.8
N23 C88 C89 111.4(6)
N23 C88 H88A 109.3
C89 C88 H88A 109.3
N23 C88 H88B 109.3
C89 C88 H88B 109.3
H88A C88 H88B 108.0
C88 C89 C90 109.7(6)
C88 C89 H89A 109.7
C90 C89 H89A 109.7
C88 C89 H89B 109.7
C90 C89 H89B 109.7
H89A C89 H89B 108.2
N24 C90 C89 111.9(7)
N24 C90 H90A 109.2
C89 C90 H90A 109.2
N24 C90 H90B 109.2
C89 C90 H90B 109.2
H90A C90 H90B 107.9
O13 C91 N24 122.7(8)
O13 C91 C92 119.0(9)
N24 C91 C92 118.3(7)
C111 C92 C93 119.8(7)
C111 C92 C91 115.9(7)
C93 C92 C91 124.1(8)
C92 C93 C101 121.0(8)
C92 C93 H93A 119.5
C101 C93 H93A 119.5
N25 C94 N26 111.3(7)
N25 C94 H94A 124.3
N26 C94 H94A 124.3
C96 C95 N25 107.9(7)
C96 C95 H95A 126.1
N25 C95 H95A 126.1
C95 C96 N26 107.8(7)
C95 C96 H96A 126.1
N26 C96 H96A 126.1
C98 C97 N26 112.3(9)
C98 C97 H97A 109.1
N26 C97 H97A 109.1
C98 C97 H97B 109.1
N26 C97 H97B 109.1
H97A C97 H97B 107.9
C97 C98 C99 114.4(12)
C97 C98 H98A 108.7
C99 C98 H98A 108.7
C97 C98 H98B 108.7
C99 C98 H98B 108.7
H98A C98 H98B 107.6
N27 C99 C98 112.5(8)
N27 C99 H99A 109.1
C98 C99 H99A 109.1
N27 C99 H99B 109.1
C98 C99 H99B 109.1
H99A C99 H99B 107.8
O14 C100 N27 121.3(7)
O14 C100 C101 119.2(8)
N27 C100 C101 119.5(7)
C102 C101 C93 118.4(7)
C102 C101 C100 116.5(6)
C93 C101 C100 125.1(8)
C101 C102 C110 122.1(7)
C101 C102 H10B 119.0
C110 C102 H10B 119.0
N29' C103 N28 122.0(12)
N28 C103 N29 102.8(10)
N28 C103 H103 128.6
N29 C103 H103 128.6
N29' C103 H10S 119.0
N28 C103 H10S 119.0
C105 C104 N28 115.0(15)
N28 C104 C10A 100.8(17)
C105 C104 H104 122.5
N28 C104 H104 122.5
N28 C104 H10T 129.6
C10A C104 H10T 129.6
N29 C105 C104 103(2)
N29 C105 H10E 128.4
C104 C105 H10E 128.4
N29 C106 C107 114.0(14)
N29 C106 H10C 108.8
C107 C106 H10C 108.8
N29 C106 H10D 108.8
C107 C106 H10D 108.8
H10C C106 H10D 107.7
C106 C107 C108 103.6(10)
C106 C107 H10F 111.0
C108 C107 H10F 111.0
C106 C107 H10G 111.0
C108 C107 H10G 111.0
H10F C107 H10G 109.0
N29' C10A C104 111(2)
N29' C10A H10J 124.3
C104 C10A H10J 124.3
N29' C10B C10C 106.9(16)
N29' C10B H10H 110.3
C10C C10B H10H 110.3
N29' C10B H10I 110.3
C10C C10B H10I 110.3
H10H C10B H10I 108.6
C10B C10C C108 92.1(14)
C10B C10C H10K 113.3
C108 C10C H10K 113.3
C10B C10C H10L 113.3
C108 C10C H10L 113.3
H10K C10C H10L 110.6
N30 C108 C10C 130.4(16)
N30 C108 C107 105.5(10)
N30 C108 H10P 106.9
C10C C108 H10P 110.3
C107 C108 H10P 101.7
N30 C108 H10Q 111.1
C107 C108 H10Q 111.6
H10P C108 H10Q 118.9
N30 C108 H10R 104.6
C10C C108 H10R 103.7
H10P C108 H10R 95.1
O15 C109 N30 125.0(9)
O15 C109 C110 117.8(8)
N30 C109 C110 117.2(8)
C102 C110 C111 118.9(8)
C102 C110 C109 117.7(7)
C111 C110 C109 123.2(7)
C92 C111 C110 119.8(7)
C92 C111 H11B 120.1
C110 C111 H11B 120.1

loop_
_geom_bond_atom_site_label_1
_geom_bond_atom_site_label_2
_geom_bond_distance
Pd1 N4 2.001(5)
Pd1 N13 2.020(5)
Pd1 N22 2.023(5)
Pd1 N1 2.027(5)
Pd2 N10 2.009(5)
Pd2 N25 2.013(5)
Pd2 N16 2.019(5)
Pd2 N2 2.033(5)
Pd3 N19 1.999(6)
Pd3 N28 2.009(6)
Pd3 N7 2.011(6)
Pd3 N3 2.032(5)
O1 C8 1.346(7)
O1 C7 1.441(8)
O2 C8 1.196(7)
O3 C18 1.330(8)
O3 C17 1.453(7)
O4 C18 1.209(8)
O5 C28 1.337(8)
O5 C27 1.473(8)
O6 C28 1.211(8)
O7 C37 1.226(8)
O8 C55 1.216(8)
O9 C46 1.218(9)
O10 C64 1.230(10)
O11 C73 1.233(8)
O12 C82 1.228(8)
O13 C91 1.258(10)
O14 C100 1.247(9)
O15 C109 1.272(10)
O16 N31 1.069(16)
O17 N31 1.323(14)
O18 N31 1.35(2)
O19 N32 1.303(15)
O20 N32 1.283(12)
O21 N32 1.214(13)
O22 N33' 1.2285(15)
O22 N33 1.329(12)
O23 N33 1.120(10)
O23 N33' 1.2297(15)
O24 N33 1.256(11)
O24' N33' 1.2294(15)
O25 N34 1.134(11)
O26 N34 1.259(19)
O26 O27 1.52(5)
O26' N34 1.40(2)
O27 N34 1.085(15)
O28 N35 1.235(2)
O29 N35 1.240(2)
O30 N35 1.240(2)
O31 N36 1.56(6)
O32 N36 1.19(5)
O33 N36 1.37(4)
O31' N36' 1.10(5)
O32' N36' 1.47(6)
O33' N36' 1.18(6)
O34 H34C 0.9799
O34 H34D 0.9798
O35 H35C 0.8404
O35 H35D 0.8393
O36 H36C 0.8396
O36 H36D 0.8399
O37 H37A 0.8396
O37 H37B 0.8405
O38 H38A 0.8401
O38 H38B 0.8406
O39 H39B 0.9803
O39 H39C 0.9801
O40 H40C 0.9801
O40 H40D 0.9801
O41 H41B 0.8399
O41 H41C 0.8404
O42 H42B 0.8412
O42 H42C 0.8393
O43 H43C 0.9502
O43 H43D 0.8284
O44 H44C 0.8404
O44 H44D 0.8397
O45 H45C 0.9803
O45 H45D 0.9797
O46 H46A 0.9161
O46 H46B 0.8358
O47 H47A 0.8393
O47 H47B 0.8398
O48 H48B 0.8399
O48 H48C 0.8582
O49 H49C 0.8396
O49 H49B 0.8398
O50 H50B 0.7440
O50 H50C 0.9004
O51 H51B 0.9798
O51 H51C 0.9801
O52 H52C 0.8402
O52 H52D 0.8398
O53 H53C 0.8401
O53 H53D 0.8399
O54 H54C 0.9795
O54 H54D 0.9797
O55 H55A 0.9541
O55 H55B 0.9803
O56 H56A 0.8399
O56 H56B 0.8394
O57 H57B 0.9800
O57 H57C 0.9796
O58 H58C 0.9799
O58 H58D 0.9800
O59 H59B 0.9798
O59 H59C 0.9801
O60 H60B 0.8010
O60 H60C 0.8402
O61 H61C 0.8402
O61 H61D 0.8404
O62 H62C 0.8406
O62 H62D 0.8396
O63 H63C 0.9802
O63 H63D 0.9802
O64 H64A 0.9799
O64 H64B 0.9801
N1 C1 1.349(8)
N1 C5 1.349(8)
N2 C11 1.345(8)
N2 C15 1.350(8)
N3 C25 1.346(9)
N3 C21 1.353(8)
N4 C31 1.318(8)
N4 C32 1.352(8)
N5 C31 1.322(8)
N5 C33 1.355(10)
N5 C34 1.503(11)
N6 C37 1.304(9)
N6 C36 1.441(10)
N6 H6 0.8800
N7 C49 1.315(8)
N7 C50 1.365(10)
N8 C49 1.330(8)
N8 C51 1.363(9)
N8 C52 1.465(8)
N9 C55 1.330(9)
N9 C54 1.476(9)
N9 H9A 0.8800
N10 C40 1.318(8)
N10 C41 1.366(8)
N11 C40 1.349(9)
N11 C42 1.361(8)
N11 C43 1.468(9)
N12 C46 1.317(9)
N12 C45 1.452(8)
N12 H12B 0.8800
N13 C58 1.316(9)
N13 C59 1.381(8)
N14 C58 1.337(9)
N14 C60 1.378(9)
N14 C61 1.495(9)
N15 C64 1.315(10)
N15 C63 1.461(10)
N15 H15A 0.8800
N16 C67 1.321(8)
N16 C68 1.379(9)
N17 C67 1.325(8)
N17 C69 1.374(9)
N17 C70 1.459(8)
N18 C73 1.308(9)
N18 C72 1.462(8)
N18 H18A 0.8800
N19 C76 1.319(9)
N19 C77 1.379(10)
N20 C76 1.341(9)
N20 C78 1.365(10)
N20 C79 1.463(10)
N21 C82 1.331(9)
N21 C81 1.459(11)
N21 H21B 0.8800
N22 C85 1.320(8)
N22 C86 1.382(8)
N23 C85 1.341(8)
N23 C87 1.371(8)
N23 C88 1.467(8)
N24 C91 1.306(11)
N24 C90 1.464(10)
N24 H24B 0.8800
N25 C94 1.311(9)
N25 C95 1.383(9)
N26 C94 1.333(9)
N26 C96 1.351(10)
N26 C97 1.537(11)
N27 C100 1.313(10)
N27 C99 1.476(11)
N27 H27C 0.8800
N28 C103 1.336(11)
N28 C104 1.363(11)
N29 C105 1.29(3)
N29 C103 1.463(19)
N29 C106 1.469(13)
N29' C103 1.28(2)
N29' C10A 1.39(4)
N29' C10B 1.487(14)
N30 C109 1.322(11)
N30 C108 1.451(13)
N30 H30B 0.8800
C1 C2 1.391(10)
C1 H1A 0.9500
C2 C3 1.331(12)
C2 H2A 0.9500
C3 C4 1.388(11)
C3 H3A 0.9500
C4 C5 1.375(9)
C4 H4A 0.9500
C5 C6 1.502(9)
C6 C7 1.504(9)
C6 H6A 0.9900
C6 H6B 0.9900
C7 H7A 0.9900
C7 H7B 0.9900
C8 C9 1.484(8)
C9 C10 1.396(8)
C9 C30 1.404(8)
C10 C19 1.383(8)
C10 H10A 0.9500
C11 C12 1.359(10)
C11 H11A 0.9500
C12 C13 1.378(11)
C12 H12A 0.9500
C13 C14 1.350(10)
C13 H13A 0.9500
C14 C15 1.398(9)
C14 H14A 0.9500
C15 C16 1.523(8)
C16 C17 1.505(10)
C16 H16A 0.9900
C16 H16B 0.9900
C17 H17A 0.9900
C17 H17B 0.9900
C18 C19 1.497(8)
C19 C20 1.379(8)
C20 C29 1.387(8)
C20 H20A 0.9500
C21 C22 1.367(10)
C21 H21A 0.9500
C22 C23 1.363(12)
C22 H22A 0.9500
C23 C24 1.384(12)
C23 H23A 0.9500
C24 C25 1.383(10)
C24 H24A 0.9500
C25 C26 1.537(11)
C26 C27 1.490(10)
C26 H26A 0.9900
C26 H26B 0.9900
C27 H27A 0.9900
C27 H27B 0.9900
C28 C29 1.482(8)
C29 C30 1.385(9)
C30 H30A 0.9500
C31 H31A 0.9500
C32 C33 1.350(11)
C32 H32A 0.9500
C33 H33A 0.9500
C34 C35 1.505(18)
C34 H34A 0.9900
C34 H34B 0.9900
C35 C36 1.492(18)
C35 H35A 0.9900
C35 H35B 0.9900
C36 H36A 0.9900
C36 H36B 0.9900
C37 C38 1.528(9)
C38 C39 1.381(9)
C38 C57 1.386(9)
C39 C47 1.396(9)
C39 H39A 0.9500
C40 H40A 0.9500
C41 C42 1.355(10)
C41 H41A 0.9500
C42 H42A 0.9500
C43 C44 1.518(11)
C43 H43A 0.9900
C43 H43B 0.9900
C44 C45 1.532(10)
C44 H44A 0.9900
C44 H44B 0.9900
C45 H45A 0.9900
C45 H45B 0.9900
C46 C47 1.483(10)
C47 C48 1.394(9)
C48 C56 1.392(9)
C48 H48A 0.9500
C49 H49A 0.9500
C50 C51 1.362(11)
C50 H50A 0.9500
C51 H51A 0.9500
C52 C53 1.514(9)
C52 H52A 0.9900
C52 H52B 0.9900
C53 C54 1.513(11)
C53 H53A 0.9900
C53 H53B 0.9900
C54 H54A 0.9900
C54 H54B 0.9900
C55 C56 1.504(10)
C56 C57 1.384(9)
C57 H57A 0.9500
C58 H58A 0.9500
C59 C60 1.340(10)
C59 H59A 0.9500
C60 H60A 0.9500
C61 C62 1.509(15)
C61 H61A 0.9900
C61 H61B 0.9900
C62 C63 1.520(14)
C62 H62A 0.9900
C62 H62B 0.9900
C63 H63A 0.9900
C63 H63B 0.9900
C64 C65 1.500(10)
C65 C84 1.371(10)
C65 C66 1.387(10)
C66 C74 1.401(10)
C66 H66A 0.9500
C67 H67A 0.9500
C68 C69 1.344(10)
C68 H68A 0.9500
C69 H69A 0.9500
C70 C71 1.524(9)
C70 H70A 0.9900
C70 H70B 0.9900
C71 C72 1.502(10)
C71 H71A 0.9900
C71 H71B 0.9900
C72 H72A 0.9900
C72 H72B 0.9900
C73 C74 1.506(9)
C74 C75 1.384(9)
C75 C83 1.391(8)
C75 H75A 0.9500
C76 H76A 0.9500
C77 C78 1.345(13)
C77 H77A 0.9500
C78 H78A 0.9500
C79 C80 1.499(13)
C79 H79A 0.9900
C79 H79B 0.9900
C80 C81 1.505(11)
C80 H80A 0.9900
C80 H80B 0.9900
C81 H81A 0.9900
C81 H81B 0.9900
C82 C83 1.506(10)
C83 C84 1.396(9)
C84 H84A 0.9500
C85 H85A 0.9500
C86 C87 1.340(10)
C86 H86A 0.9500
C87 H87A 0.9500
C88 C89 1.512(10)
C88 H88A 0.9900
C88 H88B 0.9900
C89 C90 1.534(10)
C89 H89A 0.9900
C89 H89B 0.9900
C90 H90A 0.9900
C90 H90B 0.9900
C91 C92 1.510(11)
C92 C111 1.383(12)
C92 C93 1.386(11)
C93 C101 1.392(10)
C93 H93A 0.9500
C94 H94A 0.9500
C95 C96 1.345(11)
C95 H95A 0.9500
C96 H96A 0.9500
C97 C98 1.379(16)
C97 H97A 0.9900
C97 H97B 0.9900
C98 C99 1.509(13)
C98 H98A 0.9900
C98 H98B 0.9900
C99 H99A 0.9900
C99 H99B 0.9900
C100 C101 1.513(11)
C101 C102 1.371(11)
C102 C110 1.384(10)
C102 H10B 0.9500
C103 H103 0.9499
C103 H10S 0.9501
C104 C105 1.30(3)
C104 C10A 1.52(4)
C104 H104 0.9501
C104 H10T 0.9500
C105 H10E 0.9500
C106 C107 1.493(15)
C106 H10C 0.9900
C106 H10D 0.9900
C107 C108 1.572(13)
C107 H10F 0.9900
C107 H10G 0.9900
C10A H10J 0.9500
C10B C10C 1.509(17)
C10B H10H 0.9900
C10B H10I 0.9900
C10C C108 1.531(16)
C10C H10K 0.9900
C10C H10L 0.9900
C108 H10P 0.9723
C108 H10Q 0.9903
C108 H10R 0.9902
C109 C110 1.452(12)
C110 C111 1.400(10)
C111 H11B 0.9500
